data_4338322
loop_
_publ_author_name
'Oishi, Masataka'
'Endo, Togo'
'Oshima, Masato'
'Suzuki, Hiroharu'

_publ_section_title
;
 Aluminum-Stabilized Low-Spin Iron(II) Hydrido Complexes of
 1,4,7-Trimethyl-1,4,7-triazacyclononane.
;
_journal_issue 10
_journal_name_full 'Inorganic chemistry'
_journal_page_first 5100
_journal_page_last 5108
_journal_paper_doi 10.1021/ic500195q
_journal_volume 53
_journal_year 2014
_chemical_formula_moiety 'C30 H76 Al2 Cl Fe2 N6 Na O8'
_chemical_formula_sum 'C30 H76 Al2 Cl Fe2 N6 Na O8'
_chemical_formula_weight 867.02
_space_group_IT_number 14
_symmetry_cell_setting monoclinic
_symmetry_Int_Tables_number 14
_symmetry_space_group_name_Hall '-P 2yn'
_symmetry_space_group_name_H-M 'P 1 21/n 1'
_atom_sites_solution_hydrogens geom
_atom_sites_solution_primary direct
_atom_sites_solution_secondary difmap
_cell_angle_alpha 90.0000
_cell_angle_beta 97.035(3)
_cell_angle_gamma 90.0000
_cell_formula_units_Z 4
_cell_length_a 15.5885(5)
_cell_length_b 17.5040(5)
_cell_length_c 16.9997(5)
_cell_measurement_reflns_used 8560
_cell_measurement_temperature 123
_cell_measurement_theta_max 25.40
_cell_measurement_theta_min 3.20
_cell_volume 4603.6(2)
_computing_cell_refinement 'CrystalClear-SM Expert 2.0 r4'
_computing_data_collection 'CrystalClear-SM Expert 2.0 r4 (Rigaku, 2009)'
_computing_data_reduction 'CrystalClear-SM Expert 2.0 r4'
_computing_molecular_graphics 'CrystalStructure 4.1'
_computing_publication_material 'CrystalStructure 4.1 (Rigaku, 2014)'
_computing_structure_refinement 'SHELXL97 (Sheldrick, 2008)'
_computing_structure_solution 'Il Milione (Burla, et al., 2007)'
_diffrn_ambient_temperature 123
_diffrn_detector_area_resol_mean 10.000
_diffrn_measured_fraction_theta_full 0.986
_diffrn_measured_fraction_theta_max 0.975
_diffrn_measurement_device_type 'Rigaku R-AXIS RAPID II'
_diffrn_measurement_method \w
_diffrn_radiation_type 'Mo K\a'
_diffrn_radiation_wavelength 0.71075
_diffrn_reflns_av_R_equivalents 0.0795
_diffrn_reflns_limit_h_max 18
_diffrn_reflns_limit_h_min 0
_diffrn_reflns_limit_k_max 21
_diffrn_reflns_limit_k_min 0
_diffrn_reflns_limit_l_max 20
_diffrn_reflns_limit_l_min -20
_diffrn_reflns_number 17494
_diffrn_reflns_theta_full 25.24
_diffrn_reflns_theta_max 25.62
_diffrn_reflns_theta_min 3.00
_diffrn_standards_number 0
_exptl_absorpt_coefficient_mu 0.781
_exptl_absorpt_correction_T_max 1.0000
_exptl_absorpt_correction_T_min 0.5516
_exptl_absorpt_correction_type empirical
_exptl_crystal_colour red
_exptl_crystal_density_diffrn 1.261
_exptl_crystal_density_method 'not measured'
_exptl_crystal_description platelet
_exptl_crystal_F_000 1848.00
_exptl_crystal_size_max 0.388
_exptl_crystal_size_mid 0.369
_exptl_crystal_size_min 0.100
_refine_diff_density_max 1.92
_refine_diff_density_min -1.90
_refine_ls_extinction_method none
_refine_ls_goodness_of_fit_ref 1.064
_refine_ls_hydrogen_treatment constr
_refine_ls_number_parameters 462
_refine_ls_number_reflns 14417
_refine_ls_number_restraints 0
_refine_ls_R_factor_gt 0.0822
_refine_ls_shift/su_max 0.005
_refine_ls_structure_factor_coef Fsqd
_refine_ls_weighting_details 'w = 1/[\s^2^(Fo^2^)+(0.1055P)^2^+22.6932P] where P=(Fo^2^+2Fc^2^)/3'
_refine_ls_weighting_scheme calc
_refine_ls_wR_factor_ref 0.2477
_reflns_number_gt 10526
_reflns_number_total 14417
_reflns_threshold_expression F^2^>2.0\s(F^2^)
_cod_data_source_file ic500195q_si_002.cif
_cod_data_source_block 3
_cod_depositor_comments
;
The following automatic conversions were performed:

'_exptl_absorpt_correction_type' value 'Empirical' changed to
'empirical' according to
/usr/data/users/saulius/crontab/automatic-downloads/rss-feeds/ACS/lib/dictionaries/cif_core.dic
dictionary named 'cif_core.dic' version 2.4.2 from 2011-04-26.

Automatic conversion script
Id: cif_fix_values 2281 2013-09-26 08:29:07Z andrius 

 Adding full bibliography for 4338320--4338323.cif.
;
_cod_database_code 4338322

loop_
_symmetry_equiv_pos_site_id
_symmetry_equiv_pos_as_xyz
1 +X,+Y,+Z
2 1/2-X,1/2+Y,1/2-Z
3 -X,-Y,-Z
4 1/2+X,1/2-Y,1/2+Z

loop_
_atom_site_label
_atom_site_type_symbol
_atom_site_fract_x
_atom_site_fract_y
_atom_site_fract_z
_atom_site_U_iso_or_equiv
_atom_site_adp_type
_atom_site_occupancy
_atom_site_site_symmetry_multiplicity
_atom_site_calc_flag
_atom_site_refinement_flags
Fe1 Fe 0.27306(5) 0.53902(4) 0.42925(4) 0.0226(2) Uani 1 4 d .
Fe2 Fe 0.04069(5) 0.39408(4) 0.16648(4) 0.01822(19) Uani 1 4 d .
Cl1 Cl -0.2154(3) 0.69847(18) 0.2625(3) 0.143(2) Uani 1 4 d .
Al1 Al 0.29170(10) 0.50130(9) 0.30627(9) 0.0177(3) Uani 1 4 d .
Al2 Al 0.17909(10) 0.43197(9) 0.17800(9) 0.0169(3) Uani 1 4 d .
Na1 Na 0.38647(13) 0.40545(12) 0.17557(12) 0.0224(5) Uani 1 4 d .
O1 O 0.2138(2) 0.52781(19) 0.2188(2) 0.0180(7) Uani 1 4 d .
O2 O 0.2530(3) 0.6791(2) 0.0816(2) 0.0243(8) Uani 1 4 d .
O3 O 0.2639(2) 0.40404(19) 0.2619(2) 0.0173(7) Uani 1 4 d .
O4 O 0.4005(2) 0.2956(2) 0.2570(2) 0.0261(8) Uani 1 4 d .
O5 O 0.2517(2) 0.4271(2) 0.1045(2) 0.0212(8) Uani 1 4 d .
O6 O 0.3886(3) 0.3576(3) 0.0415(2) 0.0341(10) Uani 1 4 d .
O7 O 0.3876(2) 0.5073(2) 0.2595(2) 0.0223(8) Uani 1 4 d .
O8 O 0.5409(3) 0.4545(3) 0.2144(3) 0.0347(10) Uani 1 4 d .
N1 N 0.1751(3) 0.6099(3) 0.4565(3) 0.0315(11) Uani 1 4 d .
N2 N 0.3504(4) 0.6040(3) 0.5116(3) 0.0304(11) Uani 1 4 d .
N3 N 0.2475(4) 0.4772(3) 0.5257(3) 0.0363(13) Uani 1 4 d .
N4 N -0.0614(3) 0.4609(3) 0.1884(3) 0.0308(11) Uani 1 4 d .
N5 N -0.0174(3) 0.3115(3) 0.2276(3) 0.0290(11) Uani 1 4 d .
N6 N -0.0422(3) 0.3568(3) 0.0697(3) 0.0252(10) Uani 1 4 d .
C1 C 0.2037(3) 0.5992(3) 0.1794(3) 0.0194(10) Uani 1 4 d .
C2 C 0.2742(4) 0.6134(3) 0.1296(3) 0.0224(11) Uani 1 4 d .
C3 C 0.3148(4) 0.6924(4) 0.0292(4) 0.0311(13) Uani 1 4 d .
C4 C 0.2687(3) 0.3329(3) 0.3021(3) 0.0214(11) Uani 1 4 d .
C5 C 0.3619(3) 0.3097(3) 0.3265(3) 0.0236(11) Uani 1 4 d .
C6 C 0.4859(4) 0.2653(4) 0.2747(4) 0.0347(14) Uani 1 4 d .
C7 C 0.4641(4) 0.5462(4) 0.2826(4) 0.0288(13) Uani 1 4 d .
C8 C 0.5259(4) 0.5345(4) 0.2224(4) 0.0389(16) Uani 1 4 d .
C9 C 0.6142(5) 0.4391(5) 0.1753(5) 0.051(2) Uani 1 4 d .
C10 C 0.2386(4) 0.3884(3) 0.0320(3) 0.0264(12) Uani 1 4 d .
C11 C 0.3188(4) 0.3919(4) -0.0091(3) 0.0326(14) Uani 1 4 d .
C12 C 0.4636(5) 0.3492(5) 0.0033(5) 0.054(2) Uani 1 4 d .
C13 C 0.2113(5) 0.6707(4) 0.5121(4) 0.0377(15) Uani 1 4 d .
C14 C 0.3075(4) 0.6803(3) 0.5074(3) 0.0307(14) Uani 1 4 d .
C15 C 0.3515(5) 0.5693(4) 0.5921(4) 0.0417(17) Uani 1 4 d .
C16 C 0.3261(5) 0.4855(4) 0.5846(4) 0.0428(18) Uani 1 4 d .
C17 C 0.1711(5) 0.5097(4) 0.5568(4) 0.0480(19) Uani 1 4 d .
C18 C 0.1177(5) 0.5580(4) 0.4950(4) 0.0440(18) Uani 1 4 d .
C19 C -0.0864(4) 0.4308(4) 0.2630(4) 0.0396(16) Uani 1 4 d .
C20 C -0.0934(4) 0.3449(4) 0.2602(4) 0.0391(16) Uani 1 4 d .
C21 C -0.0445(4) 0.2526(4) 0.1659(4) 0.0338(14) Uani 1 4 d .
C22 C -0.0907(4) 0.2889(4) 0.0926(4) 0.0335(14) Uani 1 4 d .
C23 C -0.1003(4) 0.4233(4) 0.0496(4) 0.0302(13) Uani 1 4 d .
C24 C -0.1336(4) 0.4530(4) 0.1222(4) 0.0374(15) Uani 1 4 d .
C25 C 0.1265(4) 0.6445(4) 0.3853(4) 0.0397(16) Uani 1 4 d .
C26 C 0.4397(4) 0.6129(4) 0.4923(4) 0.0353(15) Uani 1 4 d .
C27 C 0.2339(6) 0.3950(4) 0.5109(4) 0.0456(18) Uani 1 4 d .
C28 C -0.0371(5) 0.5427(4) 0.1984(5) 0.0430(17) Uani 1 4 d .
C29 C 0.0404(4) 0.2761(4) 0.2911(4) 0.0398(16) Uani 1 4 d .
C30 C 0.0030(4) 0.3387(4) 0.0012(3) 0.0278(12) Uani 1 4 d .
H1A H 0.20361 0.64045 0.21919 0.0233 Uiso 1 4 calc R
H1B H 0.14738 0.60021 0.14552 0.0233 Uiso 1 4 calc R
H2A H 0.32947 0.62185 0.16384 0.0269 Uiso 1 4 calc R
H2B H 0.28108 0.56845 0.09555 0.0269 Uiso 1 4 calc R
H3A H 0.3212 0.64639 -0.00238 0.0373 Uiso 1 4 calc R
H3B H 0.37043 0.70517 0.05965 0.0373 Uiso 1 4 calc R
H3C H 0.29571 0.735 -0.00613 0.0373 Uiso 1 4 calc R
H4A H 0.23936 0.29319 0.26707 0.0257 Uiso 1 4 calc R
H4B H 0.2383 0.33678 0.34983 0.0257 Uiso 1 4 calc R
H5A H 0.39321 0.35112 0.35767 0.0283 Uiso 1 4 calc R
H5B H 0.36429 0.26314 0.35971 0.0283 Uiso 1 4 calc R
H6A H 0.48366 0.21766 0.30472 0.0416 Uiso 1 4 calc R
H6B H 0.52249 0.30236 0.30638 0.0416 Uiso 1 4 calc R
H6C H 0.51018 0.25502 0.22524 0.0416 Uiso 1 4 calc R
H7A H 0.49036 0.52724 0.33489 0.0346 Uiso 1 4 calc R
H7B H 0.45198 0.60139 0.28758 0.0346 Uiso 1 4 calc R
H8A H 0.50131 0.55612 0.17071 0.0467 Uiso 1 4 calc R
H8B H 0.58116 0.56095 0.23974 0.0467 Uiso 1 4 calc R
H9A H 0.66617 0.45862 0.20731 0.0615 Uiso 1 4 calc R
H9B H 0.60746 0.46429 0.12344 0.0615 Uiso 1 4 calc R
H9C H 0.61968 0.38387 0.16819 0.0615 Uiso 1 4 calc R
H10A H 0.18963 0.41188 -0.00216 0.0317 Uiso 1 4 calc R
H10B H 0.22379 0.33441 0.04121 0.0317 Uiso 1 4 calc R
H11A H 0.30917 0.36412 -0.06012 0.0391 Uiso 1 4 calc R
H11B H 0.33282 0.44571 -0.02008 0.0391 Uiso 1 4 calc R
H12A H 0.48527 0.39972 -0.00936 0.0645 Uiso 1 4 calc R
H12B H 0.44954 0.31987 -0.04569 0.0645 Uiso 1 4 calc R
H12C H 0.50806 0.32213 0.03847 0.0645 Uiso 1 4 calc R
H13A H 0.20195 0.65696 0.56688 0.0452 Uiso 1 4 calc R
H13B H 0.18109 0.71955 0.49835 0.0452 Uiso 1 4 calc R
H14A H 0.31628 0.70586 0.45708 0.0369 Uiso 1 4 calc R
H14B H 0.33343 0.71272 0.55178 0.0369 Uiso 1 4 calc R
H15A H 0.31059 0.59698 0.62204 0.0501 Uiso 1 4 calc R
H15B H 0.41011 0.57402 0.62157 0.0501 Uiso 1 4 calc R
H16A H 0.37422 0.45547 0.56727 0.0513 Uiso 1 4 calc R
H16B H 0.31419 0.46572 0.63674 0.0513 Uiso 1 4 calc R
H17A H 0.19017 0.54143 0.60392 0.0577 Uiso 1 4 calc R
H17B H 0.13493 0.46765 0.57368 0.0577 Uiso 1 4 calc R
H18A H 0.08567 0.52455 0.45464 0.0528 Uiso 1 4 calc R
H18B H 0.07515 0.58839 0.52045 0.0528 Uiso 1 4 calc R
H19A H -0.14269 0.45292 0.27242 0.0476 Uiso 1 4 calc R
H19B H -0.0428 0.446 0.30751 0.0476 Uiso 1 4 calc R
H20A H -0.09637 0.3249 0.31425 0.0469 Uiso 1 4 calc R
H20B H -0.14714 0.32997 0.2265 0.0469 Uiso 1 4 calc R
H21A H -0.08311 0.21503 0.18726 0.0406 Uiso 1 4 calc R
H21B H 0.00717 0.22497 0.15233 0.0406 Uiso 1 4 calc R
H22A H -0.09644 0.25143 0.04863 0.0402 Uiso 1 4 calc R
H22B H -0.14945 0.30454 0.10246 0.0402 Uiso 1 4 calc R
H23A H -0.14934 0.40751 0.01038 0.0362 Uiso 1 4 calc R
H23B H -0.06814 0.46411 0.02546 0.0362 Uiso 1 4 calc R
H24A H -0.17781 0.41763 0.13824 0.0449 Uiso 1 4 calc R
H24B H -0.1612 0.50338 0.11068 0.0449 Uiso 1 4 calc R
H25A H 0.0745 0.66965 0.39991 0.0477 Uiso 1 4 calc R
H25B H 0.10971 0.60462 0.34598 0.0477 Uiso 1 4 calc R
H25C H 0.16292 0.68231 0.36276 0.0477 Uiso 1 4 calc R
H26A H 0.4707 0.64963 0.52885 0.0424 Uiso 1 4 calc R
H26B H 0.43832 0.63144 0.43779 0.0424 Uiso 1 4 calc R
H26C H 0.4693 0.56339 0.49746 0.0424 Uiso 1 4 calc R
H27A H 0.1792 0.38721 0.47679 0.0547 Uiso 1 4 calc R
H27B H 0.23193 0.36839 0.56135 0.0547 Uiso 1 4 calc R
H27C H 0.28156 0.37455 0.48457 0.0547 Uiso 1 4 calc R
H28A H 0.00939 0.54804 0.24246 0.0516 Uiso 1 4 calc R
H28B H -0.08741 0.57238 0.20985 0.0516 Uiso 1 4 calc R
H28C H -0.01708 0.56176 0.14959 0.0516 Uiso 1 4 calc R
H29A H 0.01093 0.23307 0.31316 0.0477 Uiso 1 4 calc R
H29B H 0.0569 0.31375 0.33284 0.0477 Uiso 1 4 calc R
H29C H 0.09235 0.25752 0.26998 0.0477 Uiso 1 4 calc R
H30A H 0.03964 0.38184 -0.00991 0.0333 Uiso 1 4 calc R
H30B H -0.03953 0.32885 -0.04514 0.0333 Uiso 1 4 calc R
H30C H 0.0389 0.29314 0.0128 0.0333 Uiso 1 4 calc R

loop_
_atom_site_aniso_label
_atom_site_aniso_U_11
_atom_site_aniso_U_22
_atom_site_aniso_U_33
_atom_site_aniso_U_12
_atom_site_aniso_U_13
_atom_site_aniso_U_23
Fe1 0.0325(5) 0.0203(4) 0.0147(4) -0.0019(3) 0.0013(3) -0.0011(3)
Fe2 0.0169(4) 0.0216(4) 0.0159(4) -0.0009(3) 0.0009(3) -0.0003(3)
Cl1 0.136(3) 0.0762(19) 0.247(5) 0.0486(19) 0.145(3) 0.068(2)
Al1 0.0191(8) 0.0179(7) 0.0149(7) -0.0014(6) -0.0023(6) -0.0009(6)
Al2 0.0171(8) 0.0180(7) 0.0152(7) -0.0006(6) 0.0006(6) -0.0014(6)
Na1 0.0216(11) 0.0244(11) 0.0213(11) -0.0007(9) 0.0025(8) -0.0018(9)
O1 0.0242(19) 0.0156(17) 0.0130(17) 0.0006(14) -0.0024(14) 0.0010(14)
O2 0.028(2) 0.0198(18) 0.025(2) 0.0048(16) 0.0047(16) 0.0063(16)
O3 0.0192(18) 0.0158(17) 0.0161(18) 0.0000(14) -0.0013(14) -0.0019(14)
O4 0.0206(19) 0.029(2) 0.029(2) 0.0049(16) 0.0014(16) 0.0031(17)
O5 0.0213(19) 0.0241(19) 0.0188(18) -0.0021(15) 0.0043(15) -0.0041(15)
O6 0.027(2) 0.050(3) 0.028(2) 0.002(2) 0.0131(17) -0.007(2)
O7 0.0157(18) 0.0246(19) 0.026(2) -0.0034(15) 0.0010(15) -0.0070(16)
O8 0.026(2) 0.044(3) 0.036(2) 0.0006(19) 0.0107(18) 0.003(2)
N1 0.037(3) 0.032(3) 0.026(3) -0.002(2) 0.008(2) -0.004(2)
N2 0.051(3) 0.024(2) 0.015(2) 0.001(2) -0.003(2) -0.0015(19)
N3 0.066(4) 0.027(3) 0.018(2) -0.012(3) 0.010(2) 0.000(2)
N4 0.027(3) 0.039(3) 0.027(3) 0.001(2) 0.004(2) -0.004(2)
N5 0.024(2) 0.038(3) 0.025(2) -0.006(2) 0.0032(19) 0.006(2)
N6 0.025(2) 0.028(2) 0.022(2) -0.005(2) -0.0004(19) 0.006(2)
C1 0.023(3) 0.018(2) 0.018(2) 0.003(2) 0.003(2) 0.002(2)
C2 0.034(3) 0.020(3) 0.012(2) 0.002(2) 0.000(2) 0.003(2)
C3 0.037(3) 0.031(3) 0.026(3) -0.002(3) 0.007(3) 0.005(2)
C4 0.019(3) 0.017(2) 0.027(3) -0.002(2) -0.000(2) 0.004(2)
C5 0.023(3) 0.022(3) 0.025(3) 0.001(2) -0.002(2) 0.001(2)
C6 0.019(3) 0.036(3) 0.048(4) 0.008(3) 0.002(3) 0.002(3)
C7 0.024(3) 0.033(3) 0.028(3) -0.011(2) -0.003(2) -0.005(2)
C8 0.034(4) 0.036(3) 0.046(4) -0.018(3) 0.001(3) 0.002(3)
C9 0.031(4) 0.070(5) 0.055(5) 0.004(4) 0.015(3) -0.008(4)
C10 0.033(3) 0.030(3) 0.016(3) -0.002(3) 0.005(2) -0.005(2)
C11 0.033(3) 0.047(4) 0.019(3) 0.003(3) 0.011(2) 0.000(3)
C12 0.032(4) 0.084(6) 0.049(4) 0.001(4) 0.023(3) -0.013(4)
C13 0.055(4) 0.027(3) 0.033(3) 0.004(3) 0.009(3) -0.005(3)
C14 0.052(4) 0.022(3) 0.017(3) -0.003(3) 0.001(3) -0.006(2)
C15 0.069(5) 0.038(4) 0.015(3) -0.009(3) -0.009(3) 0.003(3)
C16 0.073(5) 0.032(3) 0.019(3) -0.005(3) -0.009(3) 0.004(3)
C17 0.077(6) 0.042(4) 0.031(4) -0.016(4) 0.029(4) -0.003(3)
C18 0.048(4) 0.053(4) 0.037(4) -0.012(3) 0.028(3) -0.014(3)
C19 0.030(3) 0.063(4) 0.030(3) 0.005(3) 0.017(3) -0.011(3)
C20 0.028(3) 0.065(5) 0.027(3) -0.001(3) 0.015(3) 0.011(3)
C21 0.029(3) 0.030(3) 0.041(4) -0.011(3) 0.000(3) 0.004(3)
C22 0.027(3) 0.032(3) 0.040(4) -0.013(3) 0.002(3) -0.003(3)
C23 0.019(3) 0.040(3) 0.030(3) 0.004(3) -0.004(2) 0.003(3)
C24 0.023(3) 0.041(4) 0.048(4) 0.005(3) 0.001(3) 0.003(3)
C25 0.034(4) 0.044(4) 0.041(4) 0.013(3) 0.002(3) -0.007(3)
C26 0.036(3) 0.028(3) 0.038(4) -0.000(3) -0.012(3) -0.007(3)
C27 0.079(5) 0.032(3) 0.027(3) -0.015(4) 0.009(3) -0.001(3)
C28 0.048(4) 0.031(3) 0.052(4) 0.007(3) 0.016(3) -0.011(3)
C29 0.033(4) 0.051(4) 0.033(3) -0.012(3) -0.003(3) 0.016(3)
C30 0.032(3) 0.032(3) 0.018(3) -0.006(2) -0.001(2) -0.004(2)

loop_
_atom_type_symbol
_atom_type_description
_atom_type_scat_dispersion_real
_atom_type_scat_dispersion_imag
_atom_type_scat_source
C C 0.0033 0.0016
;
International Tables for Crystallography
(1992, Vol. C, Tables 4.2.6.8 and 6.1.1.4)
;
H H 0.0000 0.0000
;
International Tables for Crystallography
(1992, Vol. C, Table 6.1.1.4)
;
Al Al 0.0645 0.0514
;
International Tables for Crystallography
(1992, Vol. C, Tables 4.2.6.8 and 6.1.1.4)
;
Fe Fe 0.3463 0.8444
;
International Tables for Crystallography
(1992, Vol. C, Tables 4.2.6.8 and 6.1.1.4)
;
N N 0.0061 0.0033
;
International Tables for Crystallography
(1992, Vol. C, Tables 4.2.6.8 and 6.1.1.4)
;
O O 0.0106 0.0060
;
International Tables for Crystallography
(1992, Vol. C, Tables 4.2.6.8 and 6.1.1.4)
;
Cl Cl 0.1484 0.1585
;
International Tables for Crystallography
(1992, Vol. C, Tables 4.2.6.8 and 6.1.1.4)
;
Na Na 0.0362 0.0249
;
International Tables for Crystallography
(1992, Vol. C, Tables 4.2.6.8 and 6.1.1.4)
;

loop_
_geom_angle_atom_site_label_1
_geom_angle_atom_site_label_2
_geom_angle_atom_site_label_3
_geom_angle
_geom_angle_publ_flag
Al1 Fe1 N1 124.73(14) yes
Al1 Fe1 N2 131.29(16) yes
Al1 Fe1 N3 130.64(15) yes
N1 Fe1 N2 84.5(2) yes
N1 Fe1 N3 85.2(2) yes
N2 Fe1 N3 84.4(2) yes
Al2 Fe2 N4 125.20(15) yes
Al2 Fe2 N5 130.03(14) yes
Al2 Fe2 N6 131.54(15) yes
N4 Fe2 N5 84.8(2) yes
N4 Fe2 N6 84.34(19) yes
N5 Fe2 N6 84.77(19) yes
Fe1 Al1 Al2 133.58(8) yes
Fe1 Al1 Na1 154.49(7) yes
Fe1 Al1 O1 121.65(14) yes
Fe1 Al1 O3 125.95(13) yes
Fe1 Al1 O7 127.59(14) yes
Al2 Al1 Na1 63.68(6) yes
Al2 Al1 O1 39.25(11) yes
Al2 Al1 O3 39.94(11) yes
Al2 Al1 O7 98.83(13) yes
Na1 Al1 O1 83.70(13) yes
Na1 Al1 O3 50.86(12) yes
Na1 Al1 O7 41.81(13) yes
O1 Al1 O3 79.05(15) yes
O1 Al1 O7 97.47(18) yes
O3 Al1 O7 92.25(18) yes
Fe2 Al2 Al1 132.71(8) yes
Fe2 Al2 Na1 153.97(8) yes
Fe2 Al2 O1 121.95(14) yes
Fe2 Al2 O3 124.55(13) yes
Fe2 Al2 O5 127.59(13) yes
Al1 Al2 Na1 63.88(6) yes
Al1 Al2 O1 39.01(11) yes
Al1 Al2 O3 40.07(11) yes
Al1 Al2 O5 99.70(13) yes
Na1 Al2 O1 83.73(13) yes
Na1 Al2 O3 50.99(12) yes
Na1 Al2 O5 43.35(12) yes
O1 Al2 O3 78.94(15) yes
O1 Al2 O5 97.03(18) yes
O3 Al2 O5 94.04(17) yes
Al1 Na1 Al2 52.45(5) yes
Al1 Na1 O3 35.15(8) yes
Al1 Na1 O4 92.10(12) yes
Al1 Na1 O5 79.32(11) yes
Al1 Na1 O6 150.53(13) yes
Al1 Na1 O7 31.32(10) yes
Al1 Na1 O8 98.10(12) yes
Al2 Na1 O3 35.12(8) yes
Al2 Na1 O4 97.40(12) yes
Al2 Na1 O5 31.90(10) yes
Al2 Na1 O6 100.81(12) yes
Al2 Na1 O7 79.23(11) yes
Al2 Na1 O8 147.90(13) yes
O3 Na1 O4 71.16(13) yes
O3 Na1 O5 66.83(13) yes
O3 Na1 O6 129.31(15) yes
O3 Na1 O7 66.20(13) yes
O3 Na1 O8 126.98(15) yes
O4 Na1 O5 116.77(15) yes
O4 Na1 O6 104.94(17) yes
O4 Na1 O7 106.06(15) yes
O4 Na1 O8 96.02(15) yes
O5 Na1 O6 71.59(15) yes
O5 Na1 O7 97.72(15) yes
O5 Na1 O8 147.11(16) yes
O6 Na1 O7 148.72(17) yes
O6 Na1 O8 103.67(16) yes
O7 Na1 O8 69.06(15) yes
Al1 O1 Al2 101.75(17) yes
Al1 O1 C1 128.4(3) yes
Al2 O1 C1 127.3(3) yes
C2 O2 C3 111.5(4) yes
Al1 O3 Al2 100.00(17) yes
Al1 O3 Na1 94.00(15) yes
Al1 O3 C4 127.0(3) yes
Al2 O3 Na1 93.90(15) yes
Al2 O3 C4 125.6(3) yes
Na1 O3 C4 106.7(3) yes
Na1 O4 C5 109.3(3) yes
Na1 O4 C6 116.3(4) yes
C5 O4 C6 111.6(4) yes
Al2 O5 Na1 104.74(17) yes
Al2 O5 C10 127.0(3) yes
Na1 O5 C10 113.8(3) yes
Na1 O6 C11 108.7(4) yes
Na1 O6 C12 125.0(4) yes
C11 O6 C12 112.3(5) yes
Al1 O7 Na1 106.87(18) yes
Al1 O7 C7 130.0(4) yes
Na1 O7 C7 120.0(3) yes
Na1 O8 C8 101.1(3) yes
Na1 O8 C9 127.0(4) yes
C8 O8 C9 112.4(6) yes
Fe1 N1 C13 109.8(4) yes
Fe1 N1 C18 103.5(4) yes
Fe1 N1 C25 112.5(4) yes
C13 N1 C18 111.1(5) yes
C13 N1 C25 110.1(5) yes
C18 N1 C25 109.7(5) yes
Fe1 N2 C14 103.8(3) yes
Fe1 N2 C15 109.7(4) yes
Fe1 N2 C26 113.2(4) yes
C14 N2 C15 111.2(5) yes
C14 N2 C26 108.9(5) yes
C15 N2 C26 109.9(5) yes
Fe1 N3 C16 105.2(4) yes
Fe1 N3 C17 109.2(4) yes
Fe1 N3 C27 114.7(4) yes
C16 N3 C17 110.7(5) yes
C16 N3 C27 107.4(5) yes
C17 N3 C27 109.4(6) yes
Fe2 N4 C19 104.3(4) yes
Fe2 N4 C24 109.9(4) yes
Fe2 N4 C28 112.2(4) yes
C19 N4 C24 111.2(5) yes
C19 N4 C28 109.8(5) yes
C24 N4 C28 109.5(5) yes
Fe2 N5 C20 109.4(4) yes
Fe2 N5 C21 103.6(4) yes
Fe2 N5 C29 113.7(4) yes
C20 N5 C21 111.4(5) yes
C20 N5 C29 109.9(5) yes
C21 N5 C29 108.8(5) yes
Fe2 N6 C22 109.5(3) yes
Fe2 N6 C23 103.9(3) yes
Fe2 N6 C30 112.7(3) yes
C22 N6 C23 111.7(5) yes
C22 N6 C30 110.1(5) yes
C23 N6 C30 108.9(4) yes
O1 C1 C2 111.7(4) yes
O2 C2 C1 109.0(4) yes
O3 C4 C5 111.0(4) yes
O4 C5 C4 108.1(4) yes
O7 C7 C8 110.0(5) yes
O8 C8 C7 108.9(5) yes
O5 C10 C11 110.4(5) yes
O6 C11 C10 108.5(5) yes
N1 C13 C14 110.2(5) yes
N2 C14 C13 109.7(5) yes
N2 C15 C16 109.9(5) yes
N3 C16 C15 109.5(5) yes
N3 C17 C18 111.4(6) yes
N1 C18 C17 109.8(6) yes
N4 C19 C20 110.9(6) yes
N5 C20 C19 110.2(5) yes
N5 C21 C22 110.8(5) yes
N6 C22 C21 110.3(5) yes
N6 C23 C24 110.3(5) yes
N4 C24 C23 110.4(5) yes
O1 C1 H1A 109.273 no
O1 C1 H1B 109.276 no
C2 C1 H1A 109.276 no
C2 C1 H1B 109.274 no
H1A C1 H1B 107.942 no
O2 C2 H2A 109.898 no
O2 C2 H2B 109.905 no
C1 C2 H2A 109.887 no
C1 C2 H2B 109.882 no
H2A C2 H2B 108.307 no
O2 C3 H3A 109.475 no
O2 C3 H3B 109.478 no
O2 C3 H3C 109.472 no
H3A C3 H3B 109.468 no
H3A C3 H3C 109.472 no
H3B C3 H3C 109.462 no
O3 C4 H4A 109.429 no
O3 C4 H4B 109.438 no
C5 C4 H4A 109.441 no
C5 C4 H4B 109.446 no
H4A C4 H4B 108.047 no
O4 C5 H5A 110.087 no
O4 C5 H5B 110.096 no
C4 C5 H5A 110.083 no
C4 C5 H5B 110.085 no
H5A C5 H5B 108.425 no
O4 C6 H6A 109.478 no
O4 C6 H6B 109.473 no
O4 C6 H6C 109.481 no
H6A C6 H6B 109.462 no
H6A C6 H6C 109.459 no
H6B C6 H6C 109.475 no
O7 C7 H7A 109.661 no
O7 C7 H7B 109.664 no
C8 C7 H7A 109.660 no
C8 C7 H7B 109.662 no
H7A C7 H7B 108.174 no
O8 C8 H8A 109.910 no
O8 C8 H8B 109.899 no
C7 C8 H8A 109.903 no
C7 C8 H8B 109.900 no
H8A C8 H8B 108.313 no
O8 C9 H9A 109.474 no
O8 C9 H9B 109.484 no
O8 C9 H9C 109.469 no
H9A C9 H9B 109.459 no
H9A C9 H9C 109.471 no
H9B C9 H9C 109.470 no
O5 C10 H10A 109.567 no
O5 C10 H10B 109.573 no
C11 C10 H10A 109.572 no
C11 C10 H10B 109.572 no
H10A C10 H10B 108.113 no
O6 C11 H11A 109.993 no
O6 C11 H11B 110.000 no
C10 C11 H11A 109.987 no
C10 C11 H11B 109.992 no
H11A C11 H11B 108.364 no
O6 C12 H12A 109.469 no
O6 C12 H12B 109.480 no
O6 C12 H12C 109.473 no
H12A C12 H12B 109.469 no
H12A C12 H12C 109.469 no
H12B C12 H12C 109.467 no
N1 C13 H13A 109.610 no
N1 C13 H13B 109.618 no
C14 C13 H13A 109.609 no
C14 C13 H13B 109.614 no
H13A C13 H13B 108.128 no
N2 C14 H14A 109.720 no
N2 C14 H14B 109.722 no
C13 C14 H14A 109.714 no
C13 C14 H14B 109.720 no
H14A C14 H14B 108.200 no
N2 C15 H15A 109.669 no
N2 C15 H15B 109.676 no
C16 C15 H15A 109.673 no
C16 C15 H15B 109.682 no
H15A C15 H15B 108.166 no
N3 C16 H16A 109.767 no
N3 C16 H16B 109.767 no
C15 C16 H16A 109.751 no
C15 C16 H16B 109.764 no
H16A C16 H16B 108.232 no
N3 C17 H17A 109.348 no
N3 C17 H17B 109.342 no
C18 C17 H17A 109.351 no
C18 C17 H17B 109.339 no
H17A C17 H17B 107.976 no
N1 C18 H18A 109.710 no
N1 C18 H18B 109.700 no
C17 C18 H18A 109.720 no
C17 C18 H18B 109.714 no
H18A C18 H18B 108.193 no
N4 C19 H19A 109.451 no
N4 C19 H19B 109.459 no
C20 C19 H19A 109.459 no
C20 C19 H19B 109.461 no
H19A C19 H19B 108.055 no
N5 C20 H20A 109.610 no
N5 C20 H20B 109.607 no
C19 C20 H20A 109.609 no
C19 C20 H20B 109.601 no
H20A C20 H20B 108.135 no
N5 C21 H21A 109.467 no
N5 C21 H21B 109.484 no
C22 C21 H21A 109.476 no
C22 C21 H21B 109.490 no
H21A C21 H21B 108.064 no
N6 C22 H22A 109.591 no
N6 C22 H22B 109.584 no
C21 C22 H22A 109.585 no
C21 C22 H22B 109.594 no
H22A C22 H22B 108.113 no
N6 C23 H23A 109.612 no
N6 C23 H23B 109.612 no
C24 C23 H23A 109.609 no
C24 C23 H23B 109.601 no
H23A C23 H23B 108.123 no
N4 C24 H24A 109.576 no
N4 C24 H24B 109.565 no
C23 C24 H24A 109.562 no
C23 C24 H24B 109.564 no
H24A C24 H24B 108.102 no
N1 C25 H25A 109.477 no
N1 C25 H25B 109.473 no
N1 C25 H25C 109.470 no
H25A C25 H25B 109.465 no
H25A C25 H25C 109.481 no
H25B C25 H25C 109.461 no
N2 C26 H26A 109.470 no
N2 C26 H26B 109.473 no
N2 C26 H26C 109.478 no
H26A C26 H26B 109.464 no
H26A C26 H26C 109.473 no
H26B C26 H26C 109.468 no
N3 C27 H27A 109.465 no
N3 C27 H27B 109.463 no
N3 C27 H27C 109.477 no
H27A C27 H27B 109.467 no
H27A C27 H27C 109.475 no
H27B C27 H27C 109.480 no
N4 C28 H28A 109.473 no
N4 C28 H28B 109.468 no
N4 C28 H28C 109.476 no
H28A C28 H28B 109.471 no
H28A C28 H28C 109.473 no
H28B C28 H28C 109.466 no
N5 C29 H29A 109.470 no
N5 C29 H29B 109.465 no
N5 C29 H29C 109.484 no
H29A C29 H29B 109.465 no
H29A C29 H29C 109.478 no
H29B C29 H29C 109.465 no
N6 C30 H30A 109.471 no
N6 C30 H30B 109.472 no
N6 C30 H30C 109.468 no
H30A C30 H30B 109.483 no
H30A C30 H30C 109.466 no
H30B C30 H30C 109.466 no

loop_
_geom_bond_atom_site_label_1
_geom_bond_atom_site_label_2
_geom_bond_distance
_geom_bond_publ_flag
Fe1 Al1 2.2450(17) yes
Fe1 N1 2.064(5) yes
Fe1 N2 2.072(5) yes
Fe1 N3 2.044(5) yes
Fe2 Al2 2.2426(17) yes
Fe2 N4 2.046(5) yes
Fe2 N5 2.054(5) yes
Fe2 N6 2.068(4) yes
Al1 Al2 2.893(2) yes
Al1 Na1 3.277(3) yes
Al1 O1 1.860(4) yes
Al1 O3 1.891(4) yes
Al1 O7 1.780(4) yes
Al2 Na1 3.271(3) yes
Al2 O1 1.870(4) yes
Al2 O3 1.886(4) yes
Al2 O5 1.788(4) yes
Na1 O3 2.548(4) yes
Na1 O4 2.363(4) yes
Na1 O5 2.322(4) yes
Na1 O6 2.432(5) yes
Na1 O7 2.283(4) yes
Na1 O8 2.565(5) yes
O1 C1 1.417(6) yes
O2 C2 1.426(6) yes
O2 C3 1.409(8) yes
O3 C4 1.419(6) yes
O4 C5 1.412(7) yes
O4 C6 1.431(7) yes
O5 C10 1.400(6) yes
O6 C11 1.433(7) yes
O6 C12 1.413(9) yes
O7 C7 1.387(7) yes
O8 C8 1.429(8) yes
O8 C9 1.416(9) yes
N1 C13 1.487(8) yes
N1 C18 1.482(9) yes
N1 C25 1.478(8) yes
N2 C14 1.492(8) yes
N2 C15 1.494(8) yes
N2 C26 1.477(9) yes
N3 C16 1.491(9) yes
N3 C17 1.475(10) yes
N3 C27 1.472(8) yes
N4 C19 1.469(9) yes
N4 C24 1.497(8) yes
N4 C28 1.486(8) yes
N5 C20 1.488(9) yes
N5 C21 1.494(8) yes
N5 C29 1.458(8) yes
N6 C22 1.485(8) yes
N6 C23 1.488(8) yes
N6 C30 1.468(8) yes
C1 C2 1.488(8) yes
C4 C5 1.517(7) yes
C7 C8 1.503(10) yes
C10 C11 1.506(9) yes
C13 C14 1.520(10) yes
C15 C16 1.521(10) yes
C17 C18 1.517(10) yes
C19 C20 1.507(11) yes
C21 C22 1.503(9) yes
C23 C24 1.491(9) yes
C1 H1A 0.990 no
C1 H1B 0.990 no
C2 H2A 0.990 no
C2 H2B 0.990 no
C3 H3A 0.980 no
C3 H3B 0.980 no
C3 H3C 0.980 no
C4 H4A 0.990 no
C4 H4B 0.990 no
C5 H5A 0.990 no
C5 H5B 0.990 no
C6 H6A 0.980 no
C6 H6B 0.980 no
C6 H6C 0.980 no
C7 H7A 0.990 no
C7 H7B 0.990 no
C8 H8A 0.990 no
C8 H8B 0.990 no
C9 H9A 0.980 no
C9 H9B 0.980 no
C9 H9C 0.980 no
C10 H10A 0.990 no
C10 H10B 0.990 no
C11 H11A 0.990 no
C11 H11B 0.990 no
C12 H12A 0.980 no
C12 H12B 0.980 no
C12 H12C 0.980 no
C13 H13A 0.990 no
C13 H13B 0.990 no
C14 H14A 0.990 no
C14 H14B 0.990 no
C15 H15A 0.990 no
C15 H15B 0.990 no
C16 H16A 0.990 no
C16 H16B 0.990 no
C17 H17A 0.990 no
C17 H17B 0.990 no
C18 H18A 0.990 no
C18 H18B 0.990 no
C19 H19A 0.990 no
C19 H19B 0.990 no
C20 H20A 0.990 no
C20 H20B 0.990 no
C21 H21A 0.990 no
C21 H21B 0.990 no
C22 H22A 0.990 no
C22 H22B 0.990 no
C23 H23A 0.990 no
C23 H23B 0.990 no
C24 H24A 0.990 no
C24 H24B 0.990 no
C25 H25A 0.980 no
C25 H25B 0.980 no
C25 H25C 0.980 no
C26 H26A 0.980 no
C26 H26B 0.980 no
C26 H26C 0.980 no
C27 H27A 0.980 no
C27 H27B 0.980 no
C27 H27C 0.980 no
C28 H28A 0.980 no
C28 H28B 0.980 no
C28 H28C 0.980 no
C29 H29A 0.980 no
C29 H29B 0.980 no
C29 H29C 0.980 no
C30 H30A 0.980 no
C30 H30B 0.980 no
C30 H30C 0.980 no

loop_
_geom_contact_atom_site_label_1
_geom_contact_atom_site_label_2
_geom_contact_distance
_geom_contact_publ_flag
_geom_contact_site_symmetry_2
Al1 C2 3.570(5) no .
Al1 C5 3.531(6) no .
O5 C1 3.388(6) no .
O5 C2 3.301(6) no .
O7 C1 3.420(6) no .
O7 C2 3.239(6) no .
N1 C15 3.439(8) no .
N2 C17 3.413(10) no .
N3 C13 3.437(8) no .
N4 C22 3.427(8) no .
N5 C24 3.440(8) no .
N6 C20 3.435(8) no .
C13 C15 3.008(10) no .
C13 C17 3.006(10) no .
C14 C25 3.351(9) no .
C15 C17 2.991(11) no .
C16 C26 3.354(10) no .
C18 C27 3.374(10) no .
C19 C29 3.353(10) no .
C20 C22 3.019(9) no .
C20 C24 3.019(10) no .
C21 C30 3.342(9) no .
C22 C24 3.005(9) no .
C23 C28 3.337(9) no .
O2 C4 3.381(7) no 2_555
O2 C5 3.400(7) no 2_555
O2 C23 3.542(7) no 3_565
O4 C25 3.574(8) no 2_545
O8 C15 3.529(7) no 3_666
C4 O2 3.381(7) no 2_545
C5 O2 3.400(7) no 2_545
C15 O8 3.529(7) no 3_666
C23 O2 3.542(7) no 3_565
C25 O4 3.574(8) no 2_555
Fe1 H13A 3.4059 no .
Fe1 H14A 3.0213 no .
Fe1 H15A 3.4122 no .
Fe1 H16A 3.0372 no .
Fe1 H17A 3.3806 no .
Fe1 H18A 3.0153 no .
Fe1 H25B 2.9872 no .
Fe1 H25C 3.1687 no .
Fe1 H26B 3.0304 no .
Fe1 H26C 3.1648 no .
Fe1 H27A 3.1851 no .
Fe1 H27C 3.0265 no .
Fe2 H19B 3.0053 no .
Fe2 H20B 3.4066 no .
Fe2 H21B 3.0104 no .
Fe2 H22B 3.4112 no .
Fe2 H23B 3.0218 no .
Fe2 H24A 3.4061 no .
Fe2 H28A 3.0534 no .
Fe2 H28C 3.0732 no .
Fe2 H29B 3.1407 no .
Fe2 H29C 3.0184 no .
Fe2 H30A 3.0043 no .
Fe2 H30C 3.1512 no .
Al1 H1A 3.0841 no .
Al1 H2A 3.3183 no .
Al1 H4B 3.1121 no .
Al1 H5A 3.1367 no .
Al1 H7A 3.1087 no .
Al1 H7B 3.0996 no .
Al1 H25B 3.4991 no .
Al2 H1B 3.0257 no .
Al2 H2B 3.2780 no .
Al2 H4A 2.9543 no .
Al2 H4B 3.3912 no .
Al2 H10A 3.1071 no .
Al2 H10B 3.0342 no .
Na1 H2B 3.4846 no .
Na1 H4A 3.5233 no .
Na1 H5A 3.2278 no .
Na1 H6B 3.3974 no .
Na1 H6C 3.3116 no .
Na1 H8A 3.1943 no .
Na1 H10B 3.4315 no .
Na1 H11B 3.4025 no .
Na1 H12C 3.4977 no .
O1 H2A 2.6922 no .
O1 H2B 2.5564 no .
O1 H25B 3.1579 no .
O1 H28A 3.2790 no .
O2 H1A 2.6388 no .
O2 H1B 2.4970 no .
O3 H5A 2.6020 no .
O3 H5B 3.2652 no .
O4 H4A 2.5391 no .
O4 H4B 3.2222 no .
O5 H1B 3.5478 no .
O5 H2B 2.5235 no .
O5 H11A 3.2354 no .
O5 H11B 2.6167 no .
O6 H10A 3.2417 no .
O6 H10B 2.6005 no .
O7 H2A 2.6685 no .
O7 H2B 3.2457 no .
O7 H5A 3.1993 no .
O7 H8A 2.6088 no .
O7 H8B 3.2167 no .
O8 H6B 3.1191 no .
O8 H6C 3.5323 no .
O8 H7A 2.6139 no .
O8 H7B 3.2408 no .
N1 H14A 2.7677 no .
N1 H14B 3.3128 no .
N1 H15A 3.3127 no .
N1 H17A 2.7616 no .
N1 H17B 3.2961 no .
N2 H13A 2.7621 no .
N2 H13B 3.3111 no .
N2 H16A 2.7752 no .
N2 H16B 3.3152 no .
N2 H17A 3.2949 no .
N3 H13A 3.3197 no .
N3 H15A 2.7664 no .
N3 H15B 3.3080 no .
N3 H18A 2.7866 no .
N3 H18B 3.3103 no .
N4 H20A 3.2906 no .
N4 H20B 2.7697 no .
N4 H22B 3.3196 no .
N4 H23A 3.3008 no .
N4 H23B 2.7596 no .
N5 H19A 3.2994 no .
N5 H19B 2.7709 no .
N5 H22A 3.3104 no .
N5 H22B 2.7752 no .
N5 H24A 3.3284 no .
N6 H20B 3.3269 no .
N6 H21A 3.2967 no .
N6 H21B 2.7608 no .
N6 H24A 2.7504 no .
N6 H24B 3.2906 no .
C1 H25B 3.3455 no .
C1 H25C 3.5671 no .
C1 H28A 3.4530 no .
C1 H28C 3.4795 no .
C2 H3A 2.5112 no .
C2 H3B 2.5849 no .
C2 H3C 3.1870 no .
C3 H2A 2.5865 no .
C3 H2B 2.5305 no .
C4 H27A 3.5608 no .
C4 H27C 3.1683 no .
C4 H29B 3.4211 no .
C4 H29C 3.0373 no .
C5 H6A 2.5511 no .
C5 H6B 2.5707 no .
C5 H6C 3.1931 no .
C5 H27C 3.3018 no .
C6 H5A 2.6144 no .
C6 H5B 2.5211 no .
C6 H9C 3.5861 no .
C7 H2A 3.0319 no .
C7 H26B 3.1001 no .
C8 H2A 3.4586 no .
C8 H9A 2.5972 no .
C8 H9B 2.5453 no .
C8 H9C 3.2040 no .
C9 H8A 2.6947 no .
C9 H8B 2.4796 no .
C9 H12A 3.5815 no .
C9 H12C 3.3767 no .
C10 H2B 3.3707 no .
C10 H30A 3.0982 no .
C10 H30C 3.5113 no .
C11 H12A 2.5998 no .
C11 H12B 2.5386 no .
C11 H12C 3.2045 no .
C12 H9B 3.4838 no .
C12 H9C 3.5319 no .
C12 H11A 2.5280 no .
C12 H11B 2.6402 no .
C13 H15A 2.6166 no .
C13 H17A 2.7914 no .
C13 H18A 3.2961 no .
C13 H18B 2.5834 no .
C13 H25A 2.6809 no .
C13 H25B 3.2746 no .
C13 H25C 2.5660 no .
C14 H15A 2.4297 no .
C14 H15B 3.0045 no .
C14 H17A 3.5606 no .
C14 H25C 3.1253 no .
C14 H26A 2.5825 no .
C14 H26B 2.6239 no .
C14 H26C 3.2689 no .
C15 H13A 2.7798 no .
C15 H14A 3.3121 no .
C15 H14B 2.6077 no .
C15 H17A 2.5941 no .
C15 H26A 2.6592 no .
C15 H26B 3.2804 no .
C15 H26C 2.5870 no .
C16 H13A 3.5638 no .
C16 H17A 2.3930 no .
C16 H17B 2.9795 no .
C16 H26C 3.1380 no .
C16 H27A 3.2458 no .
C16 H27B 2.5241 no .
C16 H27C 2.6185 no .
C17 H13A 2.6246 no .
C17 H15A 2.7752 no .
C17 H16A 3.2889 no .
C17 H16B 2.5823 no .
C17 H27A 2.5501 no .
C17 H27B 2.6458 no .
C17 H27C 3.2532 no .
C18 H13A 2.4130 no .
C18 H13B 2.9931 no .
C18 H15A 3.5464 no .
C18 H25A 2.5726 no .
C18 H25B 2.6498 no .
C18 H25C 3.2667 no .
C18 H27A 3.1666 no .
C19 H22B 3.5550 no .
C19 H24A 2.4167 no .
C19 H24B 2.9899 no .
C19 H28A 2.5871 no .
C19 H28B 2.6376 no .
C19 H28C 3.2637 no .
C19 H29B 3.1538 no .
C20 H21A 2.6045 no .
C20 H21B 3.3071 no .
C20 H22B 2.8069 no .
C20 H24A 2.6416 no .
C20 H29A 2.6333 no .
C20 H29B 2.5704 no .
C20 H29C 3.2618 no .
C21 H20A 3.0191 no .
C21 H20B 2.4211 no .
C21 H24A 3.5567 no .
C21 H29A 2.5685 no .
C21 H29B 3.2551 no .
C21 H29C 2.6000 no .
C21 H30C 3.1300 no .
C22 H20B 2.6393 no .
C22 H23A 2.6045 no .
C22 H23B 3.3053 no .
C22 H24A 2.7895 no .
C22 H30A 3.2670 no .
C22 H30B 2.6572 no .
C22 H30C 2.5681 no .
C23 H20B 3.5758 no .
C23 H22A 3.0084 no .
C23 H22B 2.4257 no .
C23 H28C 3.1480 no .
C23 H30A 2.6161 no .
C23 H30B 2.5675 no .
C23 H30C 3.2582 no .
C24 H19A 2.5753 no .
C24 H19B 3.2941 no .
C24 H20B 2.8144 no .
C24 H22B 2.6283 no .
C24 H28A 3.2859 no .
C24 H28B 2.6156 no .
C24 H28C 2.6325 no .
C25 H1A 3.2027 no .
C25 H13A 3.1734 no .
C25 H13B 2.3962 no .
C25 H14A 3.2423 no .
C25 H18A 2.5276 no .
C25 H18B 2.7082 no .
C25 H28A 3.3158 no .
C26 H7A 3.2479 no .
C26 H7B 3.5147 no .
C26 H14A 2.5353 no .
C26 H14B 2.6892 no .
C26 H15A 3.1746 no .
C26 H15B 2.3982 no .
C26 H16A 3.2516 no .
C27 H4B 2.9294 no .
C27 H16A 2.5122 no .
C27 H16B 2.6501 no .
C27 H17A 3.1313 no .
C27 H17B 2.3546 no .
C27 H18A 3.2952 no .
C28 H1B 3.2741 no .
C28 H19A 2.6969 no .
C28 H19B 2.5208 no .
C28 H23B 3.2290 no .
C28 H24A 3.1792 no .
C28 H24B 2.3954 no .
C28 H25B 3.3605 no .
C29 H4A 3.1911 no .
C29 H4B 3.2995 no .
C29 H19B 3.2710 no .
C29 H20A 2.3747 no .
C29 H20B 3.1400 no .
C29 H21A 2.6707 no .
C29 H21B 2.5165 no .
C30 H10A 3.1866 no .
C30 H10B 3.4271 no .
C30 H21B 3.2443 no .
C30 H22A 2.3851 no .
C30 H22B 3.1572 no .
C30 H23A 2.6842 no .
C30 H23B 2.5167 no .
H1A H2A 2.3006 no .
H1A H2B 2.8436 no .
H1A H25B 2.8204 no .
H1A H25C 2.6973 no .
H1A H28A 3.4975 no .
H1B H2A 2.8427 no .
H1B H2B 2.4100 no .
H1B H25B 3.5290 no .
H1B H28A 3.0075 no .
H1B H28C 2.6596 no .
H2A H3A 2.8454 no .
H2A H3B 2.4390 no .
H2A H3C 3.4894 no .
H2A H7B 2.6863 no .
H2A H8A 2.9045 no .
H2B H3A 2.2976 no .
H2B H3B 2.8719 no .
H2B H3C 3.4111 no .
H2B H8A 3.5200 no .
H2B H10A 3.4238 no .
H2B H11B 3.0852 no .
H3A H11B 3.5321 no .
H4A H5A 2.8718 no .
H4A H5B 2.4079 no .
H4A H29B 3.2013 no .
H4A H29C 2.3815 no .
H4B H5A 2.4152 no .
H4B H5B 2.3380 no .
H4B H27A 2.6025 no .
H4B H27C 2.4000 no .
H4B H29B 2.8359 no .
H4B H29C 2.8613 no .
H5A H6A 2.9269 no .
H5A H6B 2.4455 no .
H5A H6C 3.4969 no .
H5A H7A 3.4772 no .
H5A H27C 2.9616 no .
H5B H6A 2.3230 no .
H5B H6B 2.8147 no .
H5B H6C 3.4192 no .
H5B H27C 3.2622 no .
H6B H9C 3.2744 no .
H6C H9C 3.0572 no .
H6C H12C 3.3817 no .
H7A H8A 2.8620 no .
H7A H8B 2.3513 no .
H7A H26B 2.7189 no .
H7A H26C 2.8928 no .
H7B H8A 2.3539 no .
H7B H8B 2.3704 no .
H7B H26B 2.6412 no .
H8A H9A 3.0842 no .
H8A H9B 2.5086 no .
H8A H9C 3.5379 no .
H8B H9A 2.3340 no .
H8B H9B 2.6717 no .
H8B H9C 3.4098 no .
H9B H12A 2.9915 no .
H9B H12C 3.1829 no .
H9C H12A 3.4682 no .
H9C H12C 2.8493 no .
H10A H11A 2.3647 no .
H10A H11B 2.3648 no .
H10A H30A 2.3844 no .
H10A H30C 3.1705 no .
H10B H11A 2.3602 no .
H10B H11B 2.8642 no .
H10B H30A 3.0123 no .
H10B H30C 2.9531 no .
H11A H12A 2.8440 no .
H11A H12B 2.3058 no .
H11A H12C 3.4189 no .
H11B H12A 2.4945 no .
H11B H12B 2.9234 no .
H11B H12C 3.5308 no .
H13A H14A 2.8649 no .
H13A H14B 2.3126 no .
H13A H15A 2.1120 no .
H13A H15B 3.5725 no .
H13A H17A 2.1326 no .
H13A H17B 3.4806 no .
H13A H18A 3.3839 no .
H13A H18B 2.3640 no .
H13A H25A 3.2668 no .
H13A H25C 3.4772 no .
H13B H14A 2.3136 no .
H13B H14B 2.4393 no .
H13B H15A 3.4727 no .
H13B H17A 3.5916 no .
H13B H18B 2.8794 no .
H13B H25A 2.3755 no .
H13B H25B 3.3598 no .
H13B H25C 2.3787 no .
H14A H15A 3.4007 no .
H14A H25C 2.7417 no .
H14A H26A 2.7445 no .
H14A H26B 2.3614 no .
H14A H26C 3.4611 no .
H14B H15A 2.4004 no .
H14B H15B 2.8954 no .
H14B H26A 2.4809 no .
H14B H26B 3.0379 no .
H14B H26C 3.5567 no .
H15A H16A 2.8657 no .
H15A H16B 2.3111 no .
H15A H17A 2.1030 no .
H15A H17B 3.5703 no .
H15A H26A 3.2491 no .
H15A H26C 3.4979 no .
H15B H16A 2.3118 no .
H15B H16B 2.4475 no .
H15B H17A 3.4523 no .
H15B H26A 2.3437 no .
H15B H26B 3.3617 no .
H15B H26C 2.4113 no .
H16A H17A 3.3647 no .
H16A H26C 2.7576 no .
H16A H27A 3.4482 no .
H16A H27B 2.6830 no .
H16A H27C 2.3604 no .
H16B H17A 2.3539 no .
H16B H17B 2.8680 no .
H16B H27A 3.5084 no .
H16B H27B 2.4056 no .
H16B H27C 3.0290 no .
H17A H18A 2.8580 no .
H17A H18B 2.2980 no .
H17A H27A 3.4491 no .
H17A H27B 3.1995 no .
H17B H18A 2.3013 no .
H17B H18B 2.4387 no .
H17B H27A 2.3346 no .
H17B H27B 2.3295 no .
H17B H27C 3.3201 no .
H18A H19B 3.3060 no .
H18A H25A 2.7031 no .
H18A H25B 2.3846 no .
H18A H25C 3.4606 no .
H18A H27A 2.8129 no .
H18B H25A 2.4934 no .
H18B H25B 3.0918 no .
H18B H25C 3.5580 no .
H19A H20A 2.4337 no .
H19A H20B 2.2875 no .
H19A H24A 2.3619 no .
H19A H24B 2.8686 no .
H19A H28A 2.9912 no .
H19A H28B 2.5438 no .
H19A H28C 3.5812 no .
H19B H20A 2.2863 no .
H19B H20B 2.8493 no .
H19B H24A 3.3871 no .
H19B H28A 2.3012 no .
H19B H28B 2.8019 no .
H19B H28C 3.4260 no .
H19B H29B 2.7921 no .
H20A H21A 2.9174 no .
H20A H24A 3.5027 no .
H20A H29A 2.3215 no .
H20A H29B 2.3794 no .
H20A H29C 3.3398 no .
H20B H21A 2.3774 no .
H20B H21B 3.3907 no .
H20B H22A 3.4990 no .
H20B H22B 2.1511 no .
H20B H24A 2.1583 no .
H20B H29A 3.1984 no .
H20B H29B 3.4723 no .
H21A H22A 2.4255 no .
H21A H22B 2.2885 no .
H21A H29A 2.4619 no .
H21A H29B 3.5428 no .
H21A H29C 3.0116 no .
H21B H22A 2.2877 no .
H21B H22B 2.8482 no .
H21B H29A 2.7312 no .
H21B H29B 3.4423 no .
H21B H29C 2.3318 no .
H21B H30C 2.7536 no .
H22A H23A 2.9044 no .
H22A H24A 3.5869 no .
H22A H30A 3.3493 no .
H22A H30B 2.3475 no .
H22A H30C 2.3811 no .
H22B H23A 2.3874 no .
H22B H23B 3.3953 no .
H22B H24A 2.1330 no .
H22B H24B 3.4890 no .
H22B H30B 3.2351 no .
H22B H30C 3.4756 no .
H23A H24A 2.2780 no .
H23A H24B 2.4155 no .
H23A H30A 3.0411 no .
H23A H30B 2.4723 no .
H23A H30C 3.5483 no .
H23B H24A 2.8396 no .
H23B H24B 2.2783 no .
H23B H28C 2.7562 no .
H23B H30A 2.3464 no .
H23B H30B 2.7159 no .
H23B H30C 3.4459 no .
H24A H28B 3.2226 no .
H24A H28C 3.5442 no .
H24B H28A 3.3529 no .
H24B H28B 2.2691 no .
H24B H28C 2.4830 no .
H25A H28A 3.4728 no .
H25B H28A 2.4185 no .
H27A H29B 3.1833 no .
Cl1 H6C 3.3307 no 2_555
Cl1 H20B 3.1660 no 2_455
Cl1 H21A 3.3671 no 2_455
Cl1 H27B 3.2550 no 3_566
Cl1 H28B 3.1764 no .
O2 H4A 3.2477 no 2_555
O2 H4B 2.9929 no 2_555
O2 H5B 2.6358 no 2_555
O2 H22A 3.3177 no 3_565
O2 H22B 3.3520 no 3_565
O2 H23A 2.5946 no 3_565
O2 H29C 3.5465 no 2_555
O2 H30B 3.3116 no 3_565
O4 H1A 3.2154 no 2_545
O4 H25A 3.5186 no 2_545
O4 H25C 2.9259 no 2_545
O6 H13B 2.7019 no 2_545
O6 H25A 3.4655 no 2_545
O8 H15A 3.5105 no 3_666
O8 H15B 2.8434 no 3_666
O8 H16B 3.4720 no 3_666
C1 H4A 3.5988 no 2_555
C1 H5B 3.1037 no 2_555
C1 H23A 3.2361 no 3_565
C1 H30B 3.4524 no 3_565
C2 H5B 3.4150 no 2_555
C2 H23A 2.9069 no 3_565
C2 H29C 3.5690 no 2_555
C3 H4B 3.4228 no 2_555
C3 H12A 3.5620 no 3_665
C3 H12C 3.1293 no 3_665
C3 H22B 3.2001 no 3_565
C3 H23A 3.1207 no 3_565
C3 H27A 3.4126 no 2_555
C3 H27B 3.4801 no 2_555
C3 H27C 3.5194 no 2_555
C3 H29B 3.5865 no 2_555
C4 H1A 3.4210 no 2_545
C5 H1A 3.1988 no 2_545
C5 H26A 3.4335 no 3_666
C5 H30B 3.4906 no 4_555
C6 H15B 3.5981 no 3_666
C6 H25A 3.4377 no 2_545
C6 H25C 3.4099 no 2_545
C6 H30B 3.5423 no 4_555
C7 H15B 3.1855 no 3_666
C7 H16A 3.3609 no 3_666
C7 H16B 3.5653 no 3_666
C7 H21A 3.4937 no 2_555
C7 H21B 3.3311 no 2_555
C8 H15B 3.3152 no 3_666
C8 H16B 3.2379 no 3_666
C8 H21A 3.5782 no 2_555
C8 H29A 3.5625 no 2_555
C9 H3A 3.5532 no 3_665
C9 H11B 3.4992 no 3_665
C9 H15A 3.5568 no 3_666
C9 H15B 3.5267 no 3_666
C9 H24A 3.3990 no 1_655
C10 H13B 3.2754 no 2_545
C10 H14A 3.3190 no 2_545
C10 H14B 3.5150 no 2_545
C10 H24B 3.1954 no 3_565
C11 H9B 3.4620 no 3_665
C11 H13B 3.0225 no 2_545
C11 H24B 3.3669 no 3_565
C12 H3A 3.3573 no 3_665
C12 H3B 3.0695 no 3_665
C12 H8A 3.4918 no 3_665
C12 H13B 3.1973 no 2_545
C13 H10B 3.2064 no 2_555
C13 H11A 3.5064 no 2_555
C14 H10B 2.8458 no 2_555
C14 H30C 3.1555 no 2_555
C15 H6B 3.3241 no 3_666
C15 H7A 3.1185 no 3_666
C15 H9A 3.4894 no 3_666
C16 H7A 3.0248 no 3_666
C16 H8B 3.2573 no 3_666
C17 H19A 3.0603 no 3_566
C17 H19B 3.3244 no 3_566
C19 H17A 2.9780 no 3_566
C19 H17B 3.4579 no 3_566
C20 H13A 3.5669 no 3_566
C20 H17A 3.5240 no 3_566
C21 H7B 3.0703 no 2_545
C21 H26B 3.3252 no 2_545
C22 H3C 3.3763 no 3_565
C23 H1B 3.3331 no 3_565
C23 H2B 3.5140 no 3_565
C23 H10A 3.2623 no 3_565
C24 H9A 3.5994 no 1_455
C24 H10A 3.1752 no 3_565
C25 H6C 3.2905 no 2_555
C26 H5A 3.4727 no 3_666
C26 H16A 3.4045 no 3_666
C26 H21B 3.3291 no 2_555
C26 H22A 3.5715 no 2_555
C26 H26C 3.3910 no 3_666
C26 H30C 3.1757 no 2_555
C27 H3C 2.8373 no 2_545
C28 H6A 3.1751 no 2_555
C28 H30A 3.4617 no 3_565
C29 H2A 3.4066 no 2_545
C29 H3B 3.0075 no 2_545
C29 H7B 3.3449 no 2_545
C30 H1B 3.3800 no 3_565
C30 H5B 3.5152 no 4_454
C30 H6A 3.4596 no 4_454
C30 H14B 3.5688 no 2_545
C30 H26A 3.3804 no 2_545
C30 H28C 3.1295 no 3_565
H1A O4 3.2154 no 2_555
H1A C4 3.4210 no 2_555
H1A C5 3.1988 no 2_555
H1A H4A 2.8181 no 2_555
H1A H5B 2.6802 no 2_555
H1A H6A 3.1974 no 2_555
H1B C23 3.3331 no 3_565
H1B C30 3.3800 no 3_565
H1B H5B 2.8584 no 2_555
H1B H6A 3.0884 no 2_555
H1B H23A 2.6576 no 3_565
H1B H23B 3.2190 no 3_565
H1B H30A 3.5023 no 3_565
H1B H30B 2.5647 no 3_565
H2A C29 3.4066 no 2_555
H2A H4A 3.4401 no 2_555
H2A H29A 3.1455 no 2_555
H2A H29C 2.8381 no 2_555
H2B C23 3.5140 no 3_565
H2B H23A 2.5945 no 3_565
H3A C9 3.5532 no 3_665
H3A C12 3.3573 no 3_665
H3A H9B 3.1282 no 3_665
H3A H9C 3.1163 no 3_665
H3A H12A 3.1057 no 3_665
H3A H12C 2.8573 no 3_665
H3A H22B 3.1120 no 3_565
H3A H23A 2.8278 no 3_565
H3A H24A 3.2127 no 3_565
H3B C12 3.0695 no 3_665
H3B C29 3.0075 no 2_555
H3B H4B 3.3446 no 2_555
H3B H12A 3.1037 no 3_665
H3B H12B 2.8788 no 3_665
H3B H12C 2.7152 no 3_665
H3B H27A 3.3194 no 2_555
H3B H29A 2.7119 no 2_555
H3B H29B 2.7800 no 2_555
H3B H29C 3.0254 no 2_555
H3C C22 3.3763 no 3_565
H3C C27 2.8373 no 2_555
H3C H4B 3.2955 no 2_555
H3C H12C 3.3273 no 3_665
H3C H22A 3.1109 no 3_565
H3C H22B 2.7284 no 3_565
H3C H23A 3.3754 no 3_565
H3C H27A 2.7299 no 2_555
H3C H27B 2.5336 no 2_555
H3C H27C 2.7677 no 2_555
H4A O2 3.2477 no 2_545
H4A C1 3.5988 no 2_545
H4A H1A 2.8181 no 2_545
H4A H2A 3.4401 no 2_545
H4A H25C 3.4325 no 2_545
H4B O2 2.9929 no 2_545
H4B C3 3.4228 no 2_545
H4B H3B 3.3446 no 2_545
H4B H3C 3.2955 no 2_545
H5A C26 3.4727 no 3_666
H5A H15B 3.3131 no 3_666
H5A H26A 2.6870 no 3_666
H5A H26C 3.4066 no 3_666
H5B O2 2.6358 no 2_545
H5B C1 3.1037 no 2_545
H5B C2 3.4150 no 2_545
H5B C30 3.5152 no 4_555
H5B H1A 2.6802 no 2_545
H5B H1B 2.8584 no 2_545
H5B H22A 3.2051 no 4_555
H5B H26A 3.3680 no 3_666
H5B H30B 2.6197 no 4_555
H6A C28 3.1751 no 2_545
H6A C30 3.4596 no 4_555
H6A H1A 3.1974 no 2_545
H6A H1B 3.0884 no 2_545
H6A H25A 3.5856 no 2_545
H6A H25B 3.4181 no 2_545
H6A H25C 3.4809 no 2_545
H6A H28A 3.0808 no 2_545
H6A H28B 3.0400 no 2_545
H6A H28C 2.8675 no 2_545
H6A H30B 2.7448 no 4_555
H6A H30C 3.5417 no 4_555
H6B C15 3.3241 no 3_666
H6B H14B 3.0987 no 3_666
H6B H15A 3.2527 no 3_666
H6B H15B 2.6403 no 3_666
H6B H26A 2.9138 no 3_666
H6C Cl1 3.3307 no 2_545
H6C C25 3.2905 no 2_545
H6C H25A 2.7953 no 2_545
H6C H25B 3.3667 no 2_545
H6C H25C 3.1859 no 2_545
H6C H28B 3.5443 no 2_545
H7A C15 3.1185 no 3_666
H7A C16 3.0248 no 3_666
H7A H15B 2.4115 no 3_666
H7A H16A 2.5405 no 3_666
H7A H16B 3.0283 no 3_666
H7A H21B 3.4678 no 2_555
H7A H26C 3.2551 no 3_666
H7B C21 3.0703 no 2_555
H7B C29 3.3449 no 2_555
H7B H16A 3.5752 no 3_666
H7B H21A 2.8467 no 2_555
H7B H21B 2.4431 no 2_555
H7B H29A 2.9702 no 2_555
H7B H29C 2.9560 no 2_555
H8A C12 3.4918 no 3_665
H8A H12A 2.8819 no 3_665
H8A H12B 3.1960 no 3_665
H8A H29A 3.1174 no 2_555
H8B C16 3.2573 no 3_666
H8B H15B 3.3287 no 3_666
H8B H16A 3.2819 no 3_666
H8B H16B 2.5395 no 3_666
H8B H21A 2.9674 no 2_555
H8B H29A 3.4103 no 2_555
H9A C15 3.4894 no 3_666
H9A C24 3.5994 no 1_655
H9A H11B 3.5982 no 3_665
H9A H15A 3.0392 no 3_666
H9A H15B 3.3241 no 3_666
H9A H16B 2.9457 no 3_666
H9A H19A 3.0504 no 1_655
H9A H24A 2.9169 no 1_655
H9A H24B 3.4113 no 1_655
H9B C11 3.4620 no 3_665
H9B H3A 3.1282 no 3_665
H9B H11A 3.4945 no 3_665
H9B H11B 2.6147 no 3_665
H9B H12A 3.2909 no 3_665
H9B H24A 3.4247 no 1_655
H9C H3A 3.1163 no 3_665
H9C H24A 3.3118 no 1_655
H10A C23 3.2623 no 3_565
H10A C24 3.1752 no 3_565
H10A H14B 3.5943 no 2_545
H10A H23A 3.2229 no 3_565
H10A H23B 2.8760 no 3_565
H10A H24B 2.3663 no 3_565
H10A H28C 3.4753 no 3_565
H10B C13 3.2064 no 2_545
H10B C14 2.8458 no 2_545
H10B H13B 2.6339 no 2_545
H10B H14A 2.3364 no 2_545
H10B H14B 2.7361 no 2_545
H10B H25C 3.4879 no 2_545
H11A C13 3.5064 no 2_545
H11A H9B 3.4945 no 3_665
H11A H13B 2.7369 no 2_545
H11A H14B 3.4730 no 2_545
H11A H24B 3.3095 no 3_565
H11B C9 3.4992 no 3_665
H11B H9A 3.5982 no 3_665
H11B H9B 2.6147 no 3_665
H11B H24B 3.0519 no 3_565
H12A C3 3.5620 no 3_665
H12A H3A 3.1057 no 3_665
H12A H3B 3.1037 no 3_665
H12A H8A 2.8819 no 3_665
H12A H9B 3.2909 no 3_665
H12A H12A 3.5497 no 3_665
H12B H3B 2.8788 no 3_665
H12B H8A 3.1960 no 3_665
H12B H13B 2.8774 no 2_545
H12B H20A 3.4907 no 4_554
H12B H29A 2.8451 no 4_554
H12C C3 3.1293 no 3_665
H12C H3A 2.8573 no 3_665
H12C H3B 2.7152 no 3_665
H12C H3C 3.3273 no 3_665
H12C H13B 3.4435 no 2_545
H12C H25A 3.1949 no 2_545
H13A C20 3.5669 no 3_566
H13A H19A 3.5544 no 3_566
H13A H20A 2.7763 no 3_566
H13B O6 2.7019 no 2_555
H13B C10 3.2754 no 2_555
H13B C11 3.0225 no 2_555
H13B C12 3.1973 no 2_555
H13B H10B 2.6339 no 2_555
H13B H11A 2.7369 no 2_555
H13B H12B 2.8774 no 2_555
H13B H12C 3.4435 no 2_555
H14A C10 3.3190 no 2_555
H14A H10B 2.3364 no 2_555
H14A H21B 3.5213 no 2_555
H14A H30C 2.7220 no 2_555
H14B C10 3.5150 no 2_555
H14B C30 3.5688 no 2_555
H14B H6B 3.0987 no 3_666
H14B H10A 3.5943 no 2_555
H14B H10B 2.7361 no 2_555
H14B H11A 3.4730 no 2_555
H14B H30C 2.7718 no 2_555
H15A O8 3.5105 no 3_666
H15A C9 3.5568 no 3_666
H15A H6B 3.2527 no 3_666
H15A H9A 3.0392 no 3_666
H15A H19A 3.4616 no 3_566
H15B O8 2.8434 no 3_666
H15B C6 3.5981 no 3_666
H15B C7 3.1855 no 3_666
H15B C8 3.3152 no 3_666
H15B C9 3.5267 no 3_666
H15B H5A 3.3131 no 3_666
H15B H6B 2.6403 no 3_666
H15B H7A 2.4115 no 3_666
H15B H8B 3.3287 no 3_666
H15B H9A 3.3241 no 3_666
H16A C7 3.3609 no 3_666
H16A C26 3.4045 no 3_666
H16A H7A 2.5405 no 3_666
H16A H7B 3.5752 no 3_666
H16A H8B 3.2819 no 3_666
H16A H26A 3.5869 no 3_666
H16A H26B 3.3049 no 3_666
H16A H26C 2.8156 no 3_666
H16B O8 3.4720 no 3_666
H16B C7 3.5653 no 3_666
H16B C8 3.2379 no 3_666
H16B H7A 3.0283 no 3_666
H16B H8B 2.5395 no 3_666
H16B H9A 2.9457 no 3_666
H16B H19A 3.5456 no 3_566
H17A C19 2.9780 no 3_566
H17A C20 3.5240 no 3_566
H17A H19A 2.3147 no 3_566
H17A H19B 2.9052 no 3_566
H17A H20A 3.1695 no 3_566
H17B C19 3.4579 no 3_566
H17B H18A 3.4162 no 3_566
H17B H19A 2.9521 no 3_566
H17B H19B 3.0227 no 3_566
H18A H17B 3.4162 no 3_566
H18A H18A 3.3556 no 3_566
H18A H18B 3.2607 no 3_566
H18B H18A 3.2607 no 3_566
H18B H19B 3.0873 no 3_566
H18B H20A 3.1752 no 3_566
H19A C17 3.0603 no 3_566
H19A H9A 3.0504 no 1_455
H19A H13A 3.5544 no 3_566
H19A H15A 3.4616 no 3_566
H19A H16B 3.5456 no 3_566
H19A H17A 2.3147 no 3_566
H19A H17B 2.9521 no 3_566
H19B C17 3.3244 no 3_566
H19B H17A 2.9052 no 3_566
H19B H17B 3.0227 no 3_566
H19B H18B 3.0873 no 3_566
H20A H12B 3.4907 no 4_455
H20A H13A 2.7763 no 3_566
H20A H17A 3.1695 no 3_566
H20A H18B 3.1752 no 3_566
H20B Cl1 3.1660 no 2_445
H21A Cl1 3.3671 no 2_445
H21A C7 3.4937 no 2_545
H21A C8 3.5782 no 2_545
H21A H7B 2.8467 no 2_545
H21A H8B 2.9674 no 2_545
H21A H26B 3.5958 no 2_545
H21B C7 3.3311 no 2_545
H21B C26 3.3291 no 2_545
H21B H7A 3.4678 no 2_545
H21B H7B 2.4431 no 2_545
H21B H14A 3.5213 no 2_545
H21B H26A 3.4066 no 2_545
H21B H26B 2.4634 no 2_545
H22A O2 3.3177 no 3_565
H22A C26 3.5715 no 2_545
H22A H3C 3.1109 no 3_565
H22A H5B 3.2051 no 4_454
H22A H26A 3.0634 no 2_545
H22A H26B 3.2250 no 2_545
H22A H27B 3.4271 no 4_454
H22A H27C 3.0262 no 4_454
H22B O2 3.3520 no 3_565
H22B C3 3.2001 no 3_565
H22B H3A 3.1120 no 3_565
H22B H3C 2.7284 no 3_565
H22B H27B 3.5712 no 4_454
H23A O2 2.5946 no 3_565
H23A C1 3.2361 no 3_565
H23A C2 2.9069 no 3_565
H23A C3 3.1207 no 3_565
H23A H1B 2.6576 no 3_565
H23A H2B 2.5945 no 3_565
H23A H3A 2.8278 no 3_565
H23A H3C 3.3754 no 3_565
H23A H10A 3.2229 no 3_565
H23B H1B 3.2190 no 3_565
H23B H10A 2.8760 no 3_565
H23B H23B 2.7003 no 3_565
H23B H28C 3.4342 no 3_565
H23B H30A 2.7508 no 3_565
H24A C9 3.3990 no 1_455
H24A H3A 3.2127 no 3_565
H24A H9A 2.9169 no 1_455
H24A H9B 3.4247 no 1_455
H24A H9C 3.3118 no 1_455
H24B C10 3.1954 no 3_565
H24B C11 3.3669 no 3_565
H24B H9A 3.4113 no 1_455
H24B H10A 2.3663 no 3_565
H24B H11A 3.3095 no 3_565
H24B H11B 3.0519 no 3_565
H24B H30A 3.3700 no 3_565
H25A O4 3.5186 no 2_555
H25A O6 3.4655 no 2_555
H25A C6 3.4377 no 2_555
H25A H6A 3.5856 no 2_555
H25A H6C 2.7953 no 2_555
H25A H12C 3.1949 no 2_555
H25B H6A 3.4181 no 2_555
H25B H6C 3.3667 no 2_555
H25C O4 2.9259 no 2_555
H25C C6 3.4099 no 2_555
H25C H4A 3.4325 no 2_555
H25C H6A 3.4809 no 2_555
H25C H6C 3.1859 no 2_555
H25C H10B 3.4879 no 2_555
H26A C5 3.4335 no 3_666
H26A C30 3.3804 no 2_555
H26A H5A 2.6870 no 3_666
H26A H5B 3.3680 no 3_666
H26A H6B 2.9138 no 3_666
H26A H16A 3.5869 no 3_666
H26A H21B 3.4066 no 2_555
H26A H22A 3.0634 no 2_555
H26A H30B 3.3161 no 2_555
H26A H30C 2.6092 no 2_555
H26B C21 3.3252 no 2_555
H26B H16A 3.3049 no 3_666
H26B H21A 3.5958 no 2_555
H26B H21B 2.4634 no 2_555
H26B H22A 3.2250 no 2_555
H26B H30C 2.9614 no 2_555
H26C C26 3.3910 no 3_666
H26C H5A 3.4066 no 3_666
H26C H7A 3.2551 no 3_666
H26C H16A 2.8156 no 3_666
H26C H26C 2.4141 no 3_666
H27A C3 3.4126 no 2_545
H27A H3B 3.3194 no 2_545
H27A H3C 2.7299 no 2_545
H27B Cl1 3.2550 no 3_566
H27B C3 3.4801 no 2_545
H27B H3C 2.5336 no 2_545
H27B H22A 3.4271 no 4_555
H27B H22B 3.5712 no 4_555
H27C C3 3.5194 no 2_545
H27C H3C 2.7677 no 2_545
H27C H22A 3.0262 no 4_555
H28A H6A 3.0808 no 2_555
H28B Cl1 3.1764 no .
H28B H6A 3.0400 no 2_555
H28B H6C 3.5443 no 2_555
H28C C30 3.1295 no 3_565
H28C H6A 2.8675 no 2_555
H28C H10A 3.4753 no 3_565
H28C H23B 3.4342 no 3_565
H28C H30A 2.5558 no 3_565
H28C H30B 2.8252 no 3_565
H29A C8 3.5625 no 2_545
H29A H2A 3.1455 no 2_545
H29A H3B 2.7119 no 2_545
H29A H7B 2.9702 no 2_545
H29A H8A 3.1174 no 2_545
H29A H8B 3.4103 no 2_545
H29A H12B 2.8451 no 4_455
H29B C3 3.5865 no 2_545
H29B H3B 2.7800 no 2_545
H29C O2 3.5465 no 2_545
H29C C2 3.5690 no 2_545
H29C H2A 2.8381 no 2_545
H29C H3B 3.0254 no 2_545
H29C H7B 2.9560 no 2_545
H30A C28 3.4617 no 3_565
H30A H1B 3.5023 no 3_565
H30A H23B 2.7508 no 3_565
H30A H24B 3.3700 no 3_565
H30A H28C 2.5558 no 3_565
H30B O2 3.3116 no 3_565
H30B C1 3.4524 no 3_565
H30B C5 3.4906 no 4_454
H30B C6 3.5423 no 4_454
H30B H1B 2.5647 no 3_565
H30B H5B 2.6197 no 4_454
H30B H6A 2.7448 no 4_454
H30B H26A 3.3161 no 2_545
H30B H28C 2.8252 no 3_565
H30C C14 3.1555 no 2_545
H30C C26 3.1757 no 2_545
H30C H6A 3.5417 no 4_454
H30C H14A 2.7220 no 2_545
H30C H14B 2.7718 no 2_545
H30C H26A 2.6092 no 2_545
H30C H26B 2.9614 no 2_545

loop_
_geom_torsion_atom_site_label_1
_geom_torsion_atom_site_label_2
_geom_torsion_atom_site_label_3
_geom_torsion_atom_site_label_4
_geom_torsion
_geom_torsion_publ_flag
Al1 Fe1 N1 C13 -132.9(2) no
Al1 Fe1 N1 C18 108.4(2) no
Al1 Fe1 N1 C25 -9.9(4) no
N1 Fe1 Al1 Al2 -51.7(2) no
N1 Fe1 Al1 Na1 -176.7(2) no
N1 Fe1 Al1 O1 -3.7(2) no
N1 Fe1 Al1 O3 -103.6(2) no
N1 Fe1 Al1 O7 128.1(2) no
Al1 Fe1 N2 C14 103.4(3) no
Al1 Fe1 N2 C15 -137.6(2) no
Al1 Fe1 N2 C26 -14.5(4) no
N2 Fe1 Al1 Al2 -168.66(19) no
N2 Fe1 Al1 Na1 66.4(3) no
N2 Fe1 Al1 O1 -120.7(2) no
N2 Fe1 Al1 O3 139.47(19) no
N2 Fe1 Al1 O7 11.2(2) no
Al1 Fe1 N3 C16 113.7(2) no
Al1 Fe1 N3 C17 -127.4(2) no
Al1 Fe1 N3 C27 -4.2(5) no
N3 Fe1 Al1 Al2 65.7(2) no
N3 Fe1 Al1 Na1 -59.3(3) no
N3 Fe1 Al1 O1 113.7(2) no
N3 Fe1 Al1 O3 13.8(3) no
N3 Fe1 Al1 O7 -114.5(2) no
N1 Fe1 N2 C14 -29.1(3) no
N1 Fe1 N2 C15 89.8(3) no
N1 Fe1 N2 C26 -147.1(3) no
N2 Fe1 N1 C13 4.8(3) no
N2 Fe1 N1 C18 -114.0(3) no
N2 Fe1 N1 C25 127.8(3) no
N1 Fe1 N3 C16 -113.4(3) no
N1 Fe1 N3 C17 5.5(3) no
N1 Fe1 N3 C27 128.7(4) no
N3 Fe1 N1 C13 89.6(3) no
N3 Fe1 N1 C18 -29.1(3) no
N3 Fe1 N1 C25 -147.4(3) no
N2 Fe1 N3 C16 -28.5(3) no
N2 Fe1 N3 C17 90.4(3) no
N2 Fe1 N3 C27 -146.4(4) no
N3 Fe1 N2 C14 -114.8(3) no
N3 Fe1 N2 C15 4.1(3) no
N3 Fe1 N2 C26 127.3(3) no
Al2 Fe2 N4 C19 -107.9(2) no
Al2 Fe2 N4 C24 132.9(2) no
Al2 Fe2 N4 C28 10.9(4) no
N4 Fe2 Al2 Al1 53.8(2) no
N4 Fe2 Al2 Na1 175.5(2) no
N4 Fe2 Al2 O1 5.9(2) no
N4 Fe2 Al2 O3 104.85(19) no
N4 Fe2 Al2 O5 -125.51(19) no
Al2 Fe2 N5 C20 127.4(2) no
Al2 Fe2 N5 C21 -113.8(2) no
Al2 Fe2 N5 C29 4.1(4) no
N5 Fe2 Al2 Al1 -62.8(2) no
N5 Fe2 Al2 Na1 58.9(3) no
N5 Fe2 Al2 O1 -110.6(2) no
N5 Fe2 Al2 O3 -11.7(2) no
N5 Fe2 Al2 O5 117.9(2) no
Al2 Fe2 N6 C22 136.05(19) no
Al2 Fe2 N6 C23 -104.5(2) no
Al2 Fe2 N6 C30 13.2(4) no
N6 Fe2 Al2 Al1 171.45(18) no
N6 Fe2 Al2 Na1 -66.9(2) no
N6 Fe2 Al2 O1 123.57(19) no
N6 Fe2 Al2 O3 -137.52(19) no
N6 Fe2 Al2 O5 -7.9(2) no
N4 Fe2 N5 C20 -5.4(3) no
N4 Fe2 N5 C21 113.4(3) no
N4 Fe2 N5 C29 -128.7(3) no
N5 Fe2 N4 C19 28.7(3) no
N5 Fe2 N4 C24 -90.5(3) no
N5 Fe2 N4 C28 147.4(3) no
N4 Fe2 N6 C22 -90.6(3) no
N4 Fe2 N6 C23 28.8(3) no
N4 Fe2 N6 C30 146.5(3) no
N6 Fe2 N4 C19 113.9(3) no
N6 Fe2 N4 C24 -5.3(3) no
N6 Fe2 N4 C28 -127.3(3) no
N5 Fe2 N6 C22 -5.4(3) no
N5 Fe2 N6 C23 114.1(3) no
N5 Fe2 N6 C30 -128.2(3) no
N6 Fe2 N5 C20 -90.2(3) no
N6 Fe2 N5 C21 28.7(3) no
N6 Fe2 N5 C29 146.6(3) no
Fe1 Al1 Al2 Fe2 -1.40(16) no
Fe1 Al1 Al2 Na1 -156.81(10) no
Fe1 Al1 Al2 O1 88.86(11) no
Fe1 Al1 Al2 O3 -97.22(11) no
Fe1 Al1 Al2 O5 178.07(9) no
Fe1 Al1 Na1 Al2 138.52(19) no
Fe1 Al1 Na1 O3 92.97(18) no
Fe1 Al1 Na1 O4 40.8(2) no
Fe1 Al1 Na1 O5 157.66(17) no
Fe1 Al1 Na1 O6 166.91(15) no
Fe1 Al1 Na1 O7 -77.39(18) no
Fe1 Al1 Na1 O8 -55.6(2) no
Fe1 Al1 O1 Al2 -121.70(14) no
Fe1 Al1 O1 C1 75.7(3) no
Fe1 Al1 O3 Al2 117.42(14) no
Fe1 Al1 O3 Na1 -147.91(9) no
Fe1 Al1 O3 C4 -33.5(3) no
Fe1 Al1 O7 Na1 147.97(11) no
Fe1 Al1 O7 C7 -11.6(4) no
Al2 Al1 Na1 Al2 -0.00(3) no
Al2 Al1 Na1 O3 -45.55(5) no
Al2 Al1 Na1 O4 -97.73(7) no
Al2 Al1 Na1 O5 19.13(5) no
Al2 Al1 Na1 O6 28.39(17) no
Al2 Al1 Na1 O7 144.09(9) no
Al2 Al1 Na1 O8 165.89(8) no
Na1 Al1 Al2 Fe2 155.41(11) no
Na1 Al1 Al2 Na1 -0.00(4) no
Na1 Al1 Al2 O1 -114.33(8) no
Na1 Al1 Al2 O3 59.59(6) no
Na1 Al1 Al2 O5 -25.12(6) no
Al2 Al1 O1 Al2 0.00(5) no
Al2 Al1 O1 C1 -162.6(4) no
O1 Al1 Al2 Fe2 -90.3(2) no
O1 Al1 Al2 Na1 114.33(19) no
O1 Al1 Al2 O1 0.00(18) no
O1 Al1 Al2 O3 173.9(2) no
O1 Al1 Al2 O5 89.2(2) no
Al2 Al1 O3 Al2 -0.00(5) no
Al2 Al1 O3 Na1 94.67(17) no
Al2 Al1 O3 C4 -150.9(4) no
O3 Al1 Al2 Fe2 95.8(2) no
O3 Al1 Al2 Na1 -59.59(18) no
O3 Al1 Al2 O1 -173.9(2) no
O3 Al1 Al2 O3 -0.00(17) no
O3 Al1 Al2 O5 -84.71(19) no
Al2 Al1 O7 Na1 -32.14(16) no
Al2 Al1 O7 C7 168.3(3) no
O7 Al1 Al2 Fe2 178.72(14) no
O7 Al1 Al2 Na1 23.31(13) no
O7 Al1 Al2 O1 -91.02(14) no
O7 Al1 Al2 O3 82.90(14) no
O7 Al1 Al2 O5 -1.81(15) no
Na1 Al1 O1 Al2 55.25(14) no
Na1 Al1 O1 C1 -107.3(3) no
O1 Al1 Na1 Al2 -35.45(11) no
O1 Al1 Na1 O3 -81.00(12) no
O1 Al1 Na1 O4 -133.17(13) no
O1 Al1 Na1 O5 -16.32(12) no
O1 Al1 Na1 O6 -7.1(2) no
O1 Al1 Na1 O7 108.64(14) no
O1 Al1 Na1 O8 130.44(13) no
Na1 Al1 O3 Al2 -94.67(17) no
Na1 Al1 O3 Na1 -0.00(4) no
Na1 Al1 O3 C4 114.4(3) no
O3 Al1 Na1 Al2 45.55(13) no
O3 Al1 Na1 O3 -0.00(13) no
O3 Al1 Na1 O4 -52.18(14) no
O3 Al1 Na1 O5 64.68(14) no
O3 Al1 Na1 O6 73.9(2) no
O3 Al1 Na1 O7 -170.36(16) no
O3 Al1 Na1 O8 -148.56(15) no
Na1 Al1 O7 Na1 0.00(5) no
Na1 Al1 O7 C7 -159.5(4) no
O7 Al1 Na1 Al2 -144.09(19) no
O7 Al1 Na1 O3 170.4(2) no
O7 Al1 Na1 O4 118.18(19) no
O7 Al1 Na1 O5 -124.96(19) no
O7 Al1 Na1 O6 -115.7(3) no
O7 Al1 Na1 O7 0.00(17) no
O7 Al1 Na1 O8 21.79(18) no
O1 Al1 O3 Al2 -3.91(17) no
O1 Al1 O3 Na1 90.76(15) no
O1 Al1 O3 C4 -154.8(3) no
O3 Al1 O1 Al2 3.97(17) no
O3 Al1 O1 C1 -158.6(3) no
O1 Al1 O7 Na1 -71.78(18) no
O1 Al1 O7 C7 128.7(3) no
O7 Al1 O1 Al2 94.83(19) no
O7 Al1 O1 C1 -67.7(3) no
O3 Al1 O7 Na1 7.47(18) no
O3 Al1 O7 C7 -152.1(3) no
O7 Al1 O3 Al2 -101.09(18) no
O7 Al1 O3 Na1 -6.42(15) no
O7 Al1 O3 C4 108.0(3) no
Fe2 Al2 Na1 Al1 -135.83(18) no
Fe2 Al2 Na1 O3 -90.24(17) no
Fe2 Al2 Na1 O4 -48.89(19) no
Fe2 Al2 Na1 O5 81.72(17) no
Fe2 Al2 Na1 O6 57.94(19) no
Fe2 Al2 Na1 O7 -153.91(16) no
Fe2 Al2 Na1 O8 -162.85(13) no
Fe2 Al2 O1 Al1 120.00(14) no
Fe2 Al2 O1 C1 -77.1(3) no
Fe2 Al2 O3 Al1 -117.43(14) no
Fe2 Al2 O3 Na1 147.81(9) no
Fe2 Al2 O3 C4 34.0(3) no
Fe2 Al2 O5 Na1 -146.77(10) no
Fe2 Al2 O5 C10 -10.6(4) no
Al1 Al2 Na1 Al1 -0.00(3) no
Al1 Al2 Na1 O3 45.59(5) no
Al1 Al2 Na1 O4 86.94(7) no
Al1 Al2 Na1 O5 -142.45(9) no
Al1 Al2 Na1 O6 -166.23(8) no
Al1 Al2 Na1 O7 -18.08(5) no
Al1 Al2 Na1 O8 -27.02(15) no
Al1 Al2 O1 Al1 0.00(5) no
Al1 Al2 O1 C1 162.8(4) no
Al1 Al2 O3 Al1 -0.00(5) no
Al1 Al2 O3 Na1 -94.76(17) no
Al1 Al2 O3 C4 151.4(4) no
Al1 Al2 O5 Na1 33.72(15) no
Al1 Al2 O5 C10 169.9(3) no
Na1 Al2 O1 Al1 -55.39(14) no
Na1 Al2 O1 C1 107.5(3) no
O1 Al2 Na1 Al1 35.24(11) no
O1 Al2 Na1 O3 80.83(12) no
O1 Al2 Na1 O4 122.18(13) no
O1 Al2 Na1 O5 -107.21(13) no
O1 Al2 Na1 O6 -130.99(13) no
O1 Al2 Na1 O7 17.16(12) no
O1 Al2 Na1 O8 8.2(2) no
Na1 Al2 O3 Al1 94.76(17) no
Na1 Al2 O3 Na1 0.00(5) no
Na1 Al2 O3 C4 -113.8(3) no
O3 Al2 Na1 Al1 -45.59(13) no
O3 Al2 Na1 O3 0.00(13) no
O3 Al2 Na1 O4 41.35(14) no
O3 Al2 Na1 O5 171.96(17) no
O3 Al2 Na1 O6 148.18(16) no
O3 Al2 Na1 O7 -63.67(14) no
O3 Al2 Na1 O8 -72.6(2) no
Na1 Al2 O5 Na1 -0.00(5) no
Na1 Al2 O5 C10 136.2(4) no
O5 Al2 Na1 Al1 142.45(19) no
O5 Al2 Na1 O3 -172.0(2) no
O5 Al2 Na1 O4 -130.6(2) no
O5 Al2 Na1 O5 0.00(17) no
O5 Al2 Na1 O6 -23.78(18) no
O5 Al2 Na1 O7 124.37(19) no
O5 Al2 Na1 O8 115.4(2) no
O1 Al2 O3 Al1 3.89(17) no
O1 Al2 O3 Na1 -90.86(15) no
O1 Al2 O3 C4 155.3(3) no
O3 Al2 O1 Al1 -3.98(17) no
O3 Al2 O1 C1 158.9(3) no
O1 Al2 O5 Na1 73.08(17) no
O1 Al2 O5 C10 -150.8(3) no
O5 Al2 O1 Al1 -96.74(19) no
O5 Al2 O1 C1 66.1(3) no
O3 Al2 O5 Na1 -6.26(18) no
O3 Al2 O5 C10 129.9(3) no
O5 Al2 O3 Al1 100.28(18) no
O5 Al2 O3 Na1 5.52(16) no
O5 Al2 O3 C4 -108.3(3) no
Al1 Na1 O3 Al1 -0.00(4) no
Al1 Na1 O3 Al2 100.32(17) no
Al1 Na1 O3 C4 -130.6(2) no
Al1 Na1 O4 C5 2.3(2) no
Al1 Na1 O4 C6 -125.1(2) no
Al1 Na1 O5 Al2 -29.45(14) no
Al1 Na1 O5 C10 -172.2(2) no
Al1 Na1 O6 C11 9.1(5) no
Al1 Na1 O6 C12 145.7(2) no
Al1 Na1 O7 Al1 0.00(5) no
Al1 Na1 O7 C7 162.0(4) no
Al1 Na1 O8 C8 -45.1(2) no
Al1 Na1 O8 C9 -174.5(3) no
Al2 Na1 O3 Al1 -100.32(17) no
Al2 Na1 O3 Al2 0.00(5) no
Al2 Na1 O3 C4 129.1(2) no
Al2 Na1 O4 C5 -50.1(2) no
Al2 Na1 O4 C6 -177.5(2) no
Al2 Na1 O5 Al2 0.00(5) no
Al2 Na1 O5 C10 -142.8(3) no
Al2 Na1 O6 C11 31.7(3) no
Al2 Na1 O6 C12 168.3(3) no
Al2 Na1 O7 Al1 28.25(14) no
Al2 Na1 O7 C7 -169.8(2) no
Al2 Na1 O8 C8 -23.7(4) no
Al2 Na1 O8 C9 -153.1(2) no
O3 Na1 O4 C5 -26.42(18) no
O3 Na1 O4 C6 -153.9(3) no
O4 Na1 O3 Al1 123.48(15) no
O4 Na1 O3 Al2 -136.19(16) no
O4 Na1 O3 C4 -7.12(17) no
O3 Na1 O5 Al2 5.02(14) no
O3 Na1 O5 C10 -137.7(3) no
O5 Na1 O3 Al1 -104.93(16) no
O5 Na1 O3 Al2 -4.61(13) no
O5 Na1 O3 C4 124.5(2) no
O3 Na1 O6 C11 54.8(3) no
O3 Na1 O6 C12 -168.7(2) no
O6 Na1 O3 Al1 -142.34(18) no
O6 Na1 O3 Al2 -42.0(2) no
O6 Na1 O3 C4 87.1(2) no
O3 Na1 O7 Al1 -6.05(14) no
O3 Na1 O7 C7 155.9(3) no
O7 Na1 O3 Al1 5.46(13) no
O7 Na1 O3 Al2 105.78(16) no
O7 Na1 O3 C4 -125.1(2) no
O3 Na1 O8 C8 -67.2(3) no
O3 Na1 O8 C9 163.4(3) no
O8 Na1 O3 Al1 40.3(2) no
O8 Na1 O3 Al2 140.59(17) no
O8 Na1 O3 C4 -90.3(2) no
O4 Na1 O5 Al2 57.5(2) no
O4 Na1 O5 C10 -85.3(3) no
O5 Na1 O4 C5 -76.8(2) no
O5 Na1 O4 C6 155.8(2) no
O4 Na1 O6 C11 132.5(2) no
O4 Na1 O6 C12 -91.0(3) no
O6 Na1 O4 C5 -153.4(2) no
O6 Na1 O4 C6 79.1(3) no
O4 Na1 O7 Al1 -66.4(2) no
O4 Na1 O7 C7 95.5(3) no
O7 Na1 O4 C5 30.8(2) no
O7 Na1 O4 C6 -96.7(2) no
O4 Na1 O8 C8 -138.1(2) no
O4 Na1 O8 C9 92.5(3) no
O8 Na1 O4 C5 100.7(2) no
O8 Na1 O4 C6 -26.8(3) no
O5 Na1 O6 C11 18.7(2) no
O5 Na1 O6 C12 155.3(4) no
O6 Na1 O5 Al2 155.3(2) no
O6 Na1 O5 C10 12.6(2) no
O5 Na1 O7 Al1 54.37(19) no
O5 Na1 O7 C7 -143.7(2) no
O7 Na1 O5 Al2 -54.92(19) no
O7 Na1 O5 C10 162.3(2) no
O5 Na1 O8 C8 37.8(4) no
O5 Na1 O8 C9 -91.6(4) no
O8 Na1 O5 Al2 -117.9(3) no
O8 Na1 O5 C10 99.4(3) no
O6 Na1 O7 Al1 121.4(3) no
O6 Na1 O7 C7 -76.6(4) no
O7 Na1 O6 C11 -55.3(4) no
O7 Na1 O6 C12 81.2(4) no
O6 Na1 O8 C8 114.9(2) no
O6 Na1 O8 C9 -14.5(4) no
O8 Na1 O6 C11 -127.4(2) no
O8 Na1 O6 C12 9.2(4) no
O7 Na1 O8 C8 -33.2(2) no
O7 Na1 O8 C9 -162.6(4) no
O8 Na1 O7 Al1 -156.8(2) no
O8 Na1 O7 C7 5.2(2) no
Al1 O1 C1 C2 75.0(5) no
Al2 O1 C1 C2 -83.4(4) no
C3 O2 C2 C1 -176.1(4) no
Al1 O3 C4 C5 -70.5(5) no
Al2 O3 C4 C5 145.6(3) no
Na1 O3 C4 C5 38.0(4) no
Na1 O4 C5 C4 56.4(4) no
C6 O4 C5 C4 -173.6(4) no
Al2 O5 C10 C11 -174.4(3) no
Na1 O5 C10 C11 -41.5(5) no
Na1 O6 C11 C10 -45.4(5) no
C12 O6 C11 C10 172.1(5) no
Al1 O7 C7 C8 -179.3(3) no
Na1 O7 C7 C8 23.5(5) no
Na1 O8 C8 C7 57.3(4) no
C9 O8 C8 C7 -164.6(4) no
Fe1 N1 C13 C14 21.0(5) no
Fe1 N1 C18 C17 47.5(5) no
C13 N1 C18 C17 -70.3(6) no
C18 N1 C13 C14 135.0(5) no
C25 N1 C13 C14 -103.3(5) no
C25 N1 C18 C17 167.8(5) no
Fe1 N2 C14 C13 48.8(4) no
Fe1 N2 C15 C16 21.3(6) no
C14 N2 C15 C16 135.6(5) no
C15 N2 C14 C13 -69.0(6) no
C26 N2 C14 C13 169.7(4) no
C26 N2 C15 C16 -103.7(6) no
Fe1 N3 C16 C15 48.2(5) no
Fe1 N3 C17 C18 19.8(6) no
C16 N3 C17 C18 135.2(5) no
C17 N3 C16 C15 -69.6(6) no
C27 N3 C16 C15 170.9(5) no
C27 N3 C17 C18 -106.6(6) no
Fe2 N4 C19 C20 -47.8(5) no
Fe2 N4 C24 C23 -20.2(6) no
C19 N4 C24 C23 -135.1(5) no
C24 N4 C19 C20 70.6(6) no
C28 N4 C19 C20 -168.2(4) no
C28 N4 C24 C23 103.4(6) no
Fe2 N5 C20 C19 -19.3(5) no
Fe2 N5 C21 C22 -48.3(5) no
C20 N5 C21 C22 69.2(6) no
C21 N5 C20 C19 -133.2(5) no
C29 N5 C20 C19 106.3(5) no
C29 N5 C21 C22 -169.6(5) no
Fe2 N6 C22 C21 -19.9(5) no
Fe2 N6 C23 C24 -48.4(4) no
C22 N6 C23 C24 69.5(5) no
C23 N6 C22 C21 -134.4(4) no
C30 N6 C22 C21 104.5(5) no
C30 N6 C23 C24 -168.7(4) no
O1 C1 C2 O2 170.3(3) no
O3 C4 C5 O4 -66.1(5) no
O7 C7 C8 O8 -57.8(6) no
O5 C10 C11 O6 59.2(6) no
N1 C13 C14 N2 -47.7(6) no
N2 C15 C16 N3 -46.9(8) no
N3 C17 C18 N1 -46.5(7) no
N4 C19 C20 N5 45.8(6) no
N5 C21 C22 N6 46.7(7) no
N6 C23 C24 N4 46.8(6) no
